data_7124276
loop_
_publ_author_name
'Liu, Fupin'
'Spree, Lukas'

_publ_section_title
;
 Molecular Spinning Top: Visualizing the Dynamics of M3N@C80 with Variable
 Temperature Single Crystal X-ray Diffraction
;
_journal_name_full 'Chemical Communications'
_journal_paper_doi 10.1039/C9CC06363C
_journal_year 2019
_chemical_formula_moiety ;Lu3N@C80/NiOEP/2C6H6;
_chemical_formula_sum 'C128 H56 Lu3 N5 Ni'
_chemical_formula_weight 2247.39
_chemical_name_common ;Lu3N@Ih(7)-C80/NiOEP/2C6H6;
_space_group_crystal_system triclinic
_space_group_IT_number 2
_space_group_name_Hall '-P 1'
_space_group_name_H-M_alt 'P -1'
_symmetry_space_group_name_Hall '-P 1'
_symmetry_space_group_name_H-M 'P -1'
_atom_sites_solution_hydrogens geom
_audit_creation_method SHELXL-2018/1
_audit_update_record
;
2019-08-14 deposited with the CCDC.    2019-10-07 downloaded from the CCDC.
;
_cell_angle_alpha 81.04(3)
_cell_angle_beta 74.47(3)
_cell_angle_gamma 86.42(3)
_cell_formula_units_Z 2
_cell_length_a 14.700(3)
_cell_length_b 15.380(3)
_cell_length_c 17.730(4)
_cell_measurement_reflns_used 33548
_cell_measurement_temperature 100(2)
_cell_measurement_theta_max 28.575
_cell_measurement_theta_min 1.058
_cell_volume 3814.1(15)
_computing_cell_refinement XDS
_computing_data_collection XDS
_computing_data_reduction XDS
_computing_structure_refinement 'SHELXL-2018/1 (Sheldrick, 2018)'
_computing_structure_solution 'SHELXT 2014/5 (Sheldrick, 2014)'
_diffrn_ambient_temperature 100(2)
_diffrn_measured_fraction_theta_full 0.896
_diffrn_measured_fraction_theta_max 0.896
_diffrn_measurement_device_type MAR225CCD
_diffrn_measurement_method 'phi scan'
_diffrn_radiation_type synchrotron
_diffrn_radiation_wavelength 0.89429
_diffrn_reflns_av_R_equivalents 0.1360
_diffrn_reflns_av_unetI/netI 0.0988
_diffrn_reflns_Laue_measured_fraction_full 0.896
_diffrn_reflns_Laue_measured_fraction_max 0.896
_diffrn_reflns_limit_h_max 16
_diffrn_reflns_limit_h_min -16
_diffrn_reflns_limit_k_max 16
_diffrn_reflns_limit_k_min -16
_diffrn_reflns_limit_l_max 19
_diffrn_reflns_limit_l_min -19
_diffrn_reflns_number 33548
_diffrn_reflns_point_group_measured_fraction_full 0.896
_diffrn_reflns_point_group_measured_fraction_max 0.896
_diffrn_reflns_theta_full 29.475
_diffrn_reflns_theta_max 29.475
_diffrn_reflns_theta_min 2.099
_diffrn_source 'BESSY BL MX-14.3'
_exptl_absorpt_coefficient_mu 7.923
_exptl_absorpt_correction_type none
_exptl_crystal_colour black
_exptl_crystal_density_diffrn 1.957
_exptl_crystal_description block
_exptl_crystal_F_000 2200
_exptl_crystal_size_max 0.07
_exptl_crystal_size_mid 0.06
_exptl_crystal_size_min 0.05
_refine_diff_density_max 2.642
_refine_diff_density_min -1.750
_refine_diff_density_rms 0.237
_refine_ls_extinction_coef 0.00021(11)
_refine_ls_extinction_expression Fc^*^=kFc[1+0.001xFc^2^\l^3^/sin(2\q)]^-1/4^
_refine_ls_extinction_method 'SHELXL-2018/1 (Sheldrick 2018)'
_refine_ls_goodness_of_fit_ref 1.101
_refine_ls_hydrogen_treatment constr
_refine_ls_matrix_type full
_refine_ls_number_parameters 1263
_refine_ls_number_reflns 9532
_refine_ls_number_restraints 1020
_refine_ls_restrained_S_all 1.117
_refine_ls_R_factor_all 0.0785
_refine_ls_R_factor_gt 0.0673
_refine_ls_shift/su_max 0.001
_refine_ls_shift/su_mean 0.000
_refine_ls_structure_factor_coef Fsqd
_refine_ls_weighting_details 'w=1/[\s^2^(Fo^2^)+(0.1397P)^2^+5.0788P] where P=(Fo^2^+2Fc^2^)/3'
_refine_ls_weighting_scheme calc
_refine_ls_wR_factor_gt 0.1964
_refine_ls_wR_factor_ref 0.2075
_reflns_Friedel_coverage 0.000
_reflns_number_gt 7538
_reflns_number_total 9532
_reflns_threshold_expression 'I > 2\s(I)'
_cod_data_source_file c9cc06363c2.cif
_cod_data_source_block lu3n@c80-100k
_cod_database_code 7124276
_shelx_shelxl_version_number 2018/1
_shelx_space_group_comment
;
The symmetry employed for this shelxl refinement is uniquely defined
by the following loop, which should always be used as a source of
symmetry information in preference to the above space-group names.
They are only intended as comments.
;

loop_
_space_group_symop_operation_xyz
'x, y, z'
'-x, -y, -z'

loop_
_atom_site_label
_atom_site_type_symbol
_atom_site_fract_x
_atom_site_fract_y
_atom_site_fract_z
_atom_site_U_iso_or_equiv
_atom_site_adp_type
_atom_site_occupancy
_atom_site_site_symmetry_order
_atom_site_calc_flag
_atom_site_refinement_flags_posn
_atom_site_refinement_flags_adp
_atom_site_refinement_flags_occupancy
_atom_site_disorder_assembly
_atom_site_disorder_group
Lu1A Lu 0.44551(6) 0.84929(6) 0.83244(6) 0.0193(3) Uani 0.853(2) 1 d . U P A 1
Lu2A Lu 0.56644(7) 0.77102(4) 0.65093(4) 0.0208(3) Uani 0.853(2) 1 d . U P A 1
Lu3A Lu 0.67626(4) 0.75375(5) 0.80524(4) 0.0209(3) Uani 0.853(2) 1 d . U P A 1
N1 N 0.5597(5) 0.7921(5) 0.7649(5) 0.0027(16) Uani 1 1 d . U . A 1
Lu1B Lu 0.4516(5) 0.8747(5) 0.8001(5) 0.0476(18) Uani 0.147(2) 1 d . U P A 2
Lu2B Lu 0.6131(5) 0.7871(5) 0.6450(3) 0.0504(15) Uani 0.147(2) 1 d . U P A 2
Lu3B Lu 0.6252(3) 0.7098(3) 0.8331(3) 0.0324(13) Uani 0.147(2) 1 d . U P A 2
C1A C 0.7951(10) 0.6575(8) 0.6569(9) 0.0326(10) Uani 1 1 d . U . A 1
C2A C 0.8067(9) 0.7433(8) 0.6071(8) 0.0317(10) Uani 1 1 d . U . A 1
C3A C 0.8408(9) 0.8009(8) 0.6508(8) 0.0305(10) Uani 1 1 d . U . A 1
C4A C 0.8511(9) 0.7508(8) 0.7244(8) 0.0315(10) Uani 1 1 d . U . A 1
C5A C 0.8191(10) 0.6644(8) 0.7302(9) 0.0325(10) Uani 1 1 d . U . A 1
C6A C 0.7708(10) 0.6122(8) 0.8050(9) 0.0325(10) Uani 1 1 d . U . A 1
C7A C 0.7603(9) 0.6520(8) 0.8751(8) 0.0303(10) Uani 1 1 d . U . A 1
C8A C 0.7887(9) 0.7431(8) 0.8717(8) 0.0292(10) Uani 1 1 d . U . A 1
C9A C 0.8321(9) 0.7938(8) 0.7958(8) 0.0293(10) Uani 1 1 d . U . A 1
C10A C 0.8051(9) 0.8852(8) 0.7848(8) 0.0268(10) Uani 1 1 d . U . A 1
C11A C 0.7375(9) 0.9277(7) 0.8437(8) 0.0250(10) Uani 1 1 d . U . A 1
C12A C 0.6889(9) 0.8763(7) 0.9147(8) 0.0247(10) Uani 1 1 d . U . A 1
C13A C 0.7172(9) 0.7832(8) 0.9272(8) 0.0269(10) Uani 1 1 d . U . A 1
C14A C 0.6424(9) 0.7207(8) 0.9669(8) 0.0268(10) Uani 1 1 d . U . A 1
C15A C 0.5474(9) 0.7491(7) 0.9965(8) 0.0254(10) Uani 1 1 d . U . A 1
C16A C 0.5220(9) 0.8377(8) 0.9917(8) 0.0252(10) Uani 1 1 d . U . A 1
C17A C 0.5937(9) 0.9008(7) 0.9490(8) 0.0250(10) Uani 1 1 d . U . A 1
C18A C 0.5501(9) 0.9738(7) 0.9103(7) 0.0257(10) Uani 1 1 d . U . A 1
C19A C 0.4494(9) 0.9582(8) 0.9289(8) 0.0277(10) Uani 1 1 d . U . A 1
C20A C 0.4332(9) 0.8720(8) 0.9787(8) 0.0275(10) Uani 1 1 d . U . A 1
C21A C 0.3633(9) 0.8144(8) 0.9756(8) 0.0293(10) Uani 1 1 d . U . A 1
C22A C 0.3003(9) 0.8476(8) 0.9260(8) 0.0312(10) Uani 1 1 d . U . A 1
C23A C 0.3146(9) 0.9373(8) 0.8746(8) 0.0311(10) Uani 1 1 d . U . A 1
C24A C 0.3909(9) 0.9905(8) 0.8766(8) 0.0298(10) Uani 1 1 d . U . A 1
C25A C 0.4452(9) 1.0367(8) 0.8013(8) 0.0288(10) Uani 1 1 d . U . A 1
C26A C 0.4235(9) 1.0305(8) 0.7278(8) 0.0283(10) Uani 1 1 d . U . A 1
C27A C 0.3545(9) 0.9719(8) 0.7253(8) 0.0292(10) Uani 1 1 d . U . A 1
C28A C 0.2999(9) 0.9262(8) 0.8002(8) 0.0306(10) Uani 1 1 d . U . A 1
C29A C 0.2737(9) 0.8352(8) 0.8027(8) 0.0302(10) Uani 1 1 d . U . A 1
C30A C 0.2968(9) 0.7921(8) 0.7333(8) 0.0291(10) Uani 1 1 d . U . A 1
C31A C 0.3438(9) 0.8437(8) 0.6588(8) 0.0280(10) Uani 1 1 d . U . A 1
C32A C 0.3710(9) 0.9266(8) 0.6555(8) 0.0278(10) Uani 1 1 d . U . A 1
C33A C 0.4574(9) 0.9433(8) 0.5915(8) 0.0269(10) Uani 1 1 d . U . A 1
C34A C 0.4808(9) 0.8656(8) 0.5551(8) 0.0265(10) Uani 1 1 d . U . A 1
C35A C 0.4093(9) 0.8003(8) 0.5965(8) 0.0267(10) Uani 1 1 d . U . A 1
C36A C 0.4335(9) 0.7085(8) 0.6064(8) 0.0272(10) Uani 1 1 d . U . A 1
C37A C 0.5249(9) 0.6798(8) 0.5707(8) 0.0277(10) Uani 1 1 d . U . A 1
C38A C 0.6011(9) 0.7440(8) 0.5221(8) 0.0278(10) Uani 1 1 d . U . A 1
C39A C 0.5783(9) 0.8396(7) 0.5191(8) 0.0264(10) Uani 1 1 d . U . A 1
C40A C 0.6456(9) 0.8972(8) 0.5267(8) 0.0263(10) Uani 1 1 d . U . A 1
C41A C 0.7376(9) 0.8638(8) 0.5410(8) 0.0277(10) Uani 1 1 d . U . A 1
C42A C 0.7553(9) 0.7703(8) 0.5514(8) 0.0303(10) Uani 1 1 d . U . A 1
C43A C 0.6871(9) 0.7134(8) 0.5429(8) 0.0297(10) Uani 1 1 d . U . A 1
C44A C 0.6664(10) 0.6305(8) 0.5979(8) 0.0303(10) Uani 1 1 d . U . A 1
C45A C 0.7220(10) 0.6016(8) 0.6532(8) 0.0324(10) Uani 1 1 d . U . A 1
C46A C 0.6752(10) 0.5507(8) 0.7279(8) 0.0324(10) Uani 1 1 d . U . A 1
C47A C 0.5786(10) 0.5313(8) 0.7425(8) 0.0313(10) Uani 1 1 d . U . A 1
C48A C 0.5212(9) 0.5645(8) 0.6898(8) 0.0295(10) Uani 1 1 d . U . A 1
C49A C 0.5710(9) 0.6109(8) 0.6130(8) 0.0291(10) Uani 1 1 d . U . A 1
C50A C 0.3823(9) 0.6573(8) 0.6832(8) 0.0280(10) Uani 1 1 d . U . A 1
C51A C 0.4236(9) 0.5898(8) 0.7234(8) 0.0288(10) Uani 1 1 d . U . A 1
C52A C 0.3867(9) 0.5843(8) 0.8047(8) 0.0291(10) Uani 1 1 d . U . A 1
C53A C 0.3200(9) 0.6503(8) 0.8159(8) 0.0288(10) Uani 1 1 d . U . A 1
C54A C 0.3155(9) 0.7001(8) 0.7419(8) 0.0287(10) Uani 1 1 d . U . A 1
C55A C 0.2765(9) 0.7895(8) 0.8780(8) 0.0305(10) Uani 1 1 d . U . A 1
C56A C 0.3038(9) 0.6956(8) 0.8854(8) 0.0293(10) Uani 1 1 d . U . A 1
C57A C 0.3583(9) 0.6618(8) 0.9416(8) 0.0283(10) Uani 1 1 d . U . A 1
C58A C 0.3863(9) 0.7224(8) 0.9838(8) 0.0280(10) Uani 1 1 d . U . A 1
C59A C 0.4753(9) 0.6902(7) 0.9960(8) 0.0258(10) Uani 1 1 d . U . A 1
C60A C 0.5015(9) 0.6102(7) 0.9611(8) 0.0268(10) Uani 1 1 d . U . A 1
C61A C 0.4268(9) 0.5946(7) 0.9273(8) 0.0280(10) Uani 1 1 d . U . A 1
C62A C 0.4462(9) 0.5543(8) 0.8584(8) 0.0293(10) Uani 1 1 d . U . A 1
C63A C 0.5399(10) 0.5265(8) 0.8250(8) 0.0307(10) Uani 1 1 d . U . A 1
C64A C 0.6142(10) 0.5417(8) 0.8615(8) 0.0307(10) Uani 1 1 d . U . A 1
C65A C 0.5973(9) 0.5856(8) 0.9269(8) 0.0289(10) Uani 1 1 d . U . A 1
C66A C 0.6711(9) 0.6406(8) 0.9334(8) 0.0285(10) Uani 1 1 d . U . A 1
C67A C 0.6997(10) 0.5564(8) 0.7995(9) 0.0322(10) Uani 1 1 d . U . A 1
C68A C 0.6946(9) 0.9978(7) 0.8044(8) 0.0252(10) Uani 1 1 d . U . A 1
C69A C 0.7322(9) 1.0027(7) 0.7226(8) 0.0259(10) Uani 1 1 d . U . A 1
C70A C 0.8028(9) 0.9325(8) 0.7082(8) 0.0269(10) Uani 1 1 d . U . A 1
C71A C 0.8162(9) 0.8913(8) 0.6410(8) 0.0286(10) Uani 1 1 d . U . A 1
C72A C 0.7649(9) 0.9232(8) 0.5838(8) 0.0268(10) Uani 1 1 d . U . A 1
C73A C 0.6957(9) 0.9909(7) 0.5986(8) 0.0258(10) Uani 1 1 d . U . A 1
C74A C 0.6756(9) 1.0289(7) 0.6690(8) 0.0257(10) Uani 1 1 d . U . A 1
C75A C 0.5835(9) 1.0577(7) 0.7016(8) 0.0270(10) Uani 1 1 d . U . A 1
C76A C 0.5065(9) 1.0436(7) 0.6654(8) 0.0275(10) Uani 1 1 d . U . A 1
C77A C 0.5256(9) 0.9994(7) 0.5992(8) 0.0266(10) Uani 1 1 d . U . A 1
C78A C 0.6210(9) 0.9746(7) 0.5631(8) 0.0259(10) Uani 1 1 d . U . A 1
C79A C 0.5437(9) 1.0539(7) 0.7832(8) 0.0272(10) Uani 1 1 d . U . A 1
C80A C 0.6009(9) 1.0215(7) 0.8363(8) 0.0258(10) Uani 1 1 d . U . A 1
Ni1P Ni 0.92677(8) 0.54028(7) 0.58031(7) 0.0039(3) Uani 1 1 d . U . B 1
N1P N 0.8456(6) 0.4362(5) 0.6124(5) 0.0115(7) Uani 1 1 d . U . B 1
N2P N 0.8849(6) 0.5700(5) 0.4824(5) 0.0104(7) Uani 1 1 d . U . B 1
N3P N 1.0051(6) 0.6460(5) 0.5500(5) 0.0107(7) Uani 1 1 d . U . B 1
N4P N 0.9635(6) 0.5147(5) 0.6795(5) 0.0130(7) Uani 1 1 d . U . B 1
C1P C 0.8305(7) 0.3800(6) 0.6805(7) 0.0124(7) Uani 1 1 d . U . B 1
C2P C 0.7644(7) 0.3115(6) 0.6825(7) 0.0134(7) Uani 1 1 d . U . B 1
C3P C 0.7400(7) 0.3288(6) 0.6124(7) 0.0128(7) Uani 1 1 d . U . B 1
C4P C 0.7893(7) 0.4086(6) 0.5685(7) 0.0116(7) Uani 1 1 d . U . B 1
C5P C 0.7795(7) 0.4486(6) 0.4982(6) 0.0110(7) Uani 1 1 d . U . B 1
H5P H 0.739852 0.421668 0.474508 0.013 Uiso 1 1 calc R U . B 1
C6P C 0.8217(7) 0.5246(6) 0.4579(7) 0.0110(7) Uani 1 1 d . U . B 1
C7P C 0.8070(7) 0.5691(6) 0.3838(6) 0.0113(7) Uani 1 1 d . U . B 1
C8P C 0.8622(7) 0.6421(6) 0.3634(6) 0.0115(7) Uani 1 1 d . U . B 1
C9P C 0.9098(7) 0.6412(6) 0.4245(6) 0.0110(7) Uani 1 1 d . U . B 1
C10P C 0.9715(7) 0.7048(6) 0.4245(6) 0.0110(7) Uani 1 1 d . U . B 1
H10P H 0.985891 0.750152 0.380337 0.013 Uiso 1 1 calc R U . B 1
C11P C 1.0136(7) 0.7064(6) 0.4849(6) 0.0110(7) Uani 1 1 d . U . B 1
C12P C 1.0733(7) 0.7785(6) 0.4850(6) 0.0116(7) Uani 1 1 d . U . B 1
C13P C 1.1010(7) 0.7595(6) 0.5536(6) 0.0116(7) Uani 1 1 d . U . B 1
C14P C 1.0591(7) 0.6751(6) 0.5941(6) 0.0111(7) Uani 1 1 d . U . B 1
C15P C 1.0679(7) 0.6350(6) 0.6651(6) 0.0118(7) Uani 1 1 d . U . B 1
H15P H 1.108548 0.661236 0.688332 0.014 Uiso 1 1 calc R U . B 1
C16P C 1.0243(7) 0.5609(6) 0.7061(7) 0.0132(7) Uani 1 1 d . U . B 1
C17P C 1.0302(7) 0.5220(7) 0.7841(7) 0.0148(7) Uani 1 1 d . U . B 1
C18P C 0.9733(7) 0.4525(7) 0.8074(7) 0.0155(7) Uani 1 1 d . U . B 1
C19P C 0.9335(7) 0.4470(6) 0.7408(7) 0.0140(7) Uani 1 1 d . U . B 1
C20P C 0.8708(7) 0.3839(6) 0.7419(7) 0.0130(7) Uani 1 1 d . U . B 1
H20P H 0.854351 0.340488 0.787350 0.016 Uiso 1 1 calc R U . B 1
C21P C 0.7279(7) 0.2419(6) 0.7496(7) 0.0147(9) Uani 1 1 d . U . B 1
H21A H 0.779550 0.221168 0.774596 0.018 Uiso 1 1 calc R U . B 1
H21B H 0.709285 0.191506 0.728908 0.018 Uiso 1 1 calc R U . B 1
C22P C 0.6434(8) 0.2709(7) 0.8129(7) 0.0180(14) Uani 1 1 d . U . B 1
H22A H 0.623453 0.221413 0.855186 0.027 Uiso 1 1 calc R U . B 1
H22B H 0.661578 0.319788 0.834894 0.027 Uiso 1 1 calc R U . B 1
H22C H 0.591204 0.290081 0.789135 0.027 Uiso 1 1 calc R U . B 1
C23P C 0.6751(7) 0.2803(6) 0.5841(7) 0.0138(9) Uani 1 1 d . U . B 1
H23A H 0.677168 0.217319 0.606411 0.017 Uiso 1 1 calc R U . B 1
H23B H 0.697132 0.284738 0.525737 0.017 Uiso 1 1 calc R U . B 1
C24P C 0.5724(7) 0.3150(7) 0.6069(7) 0.0171(13) Uani 1 1 d . U . B 1
H24A H 0.532695 0.280505 0.586620 0.026 Uiso 1 1 calc R U . B 1
H24B H 0.549545 0.309534 0.664588 0.026 Uiso 1 1 calc R U . B 1
H24C H 0.569519 0.376988 0.583872 0.026 Uiso 1 1 calc R U . B 1
C25P C 0.7390(7) 0.5411(6) 0.3428(7) 0.0118(9) Uani 1 1 d . U . B 1
H25A H 0.740917 0.476116 0.346925 0.014 Uiso 1 1 calc R U . B 1
H25B H 0.758396 0.565729 0.285957 0.014 Uiso 1 1 calc R U . B 1
C26P C 0.6375(7) 0.5727(6) 0.3792(7) 0.0149(13) Uani 1 1 d . U . B 1
H26A H 0.594884 0.553474 0.351224 0.022 Uiso 1 1 calc R U . B 1
H26B H 0.617792 0.547523 0.435205 0.022 Uiso 1 1 calc R U . B 1
H26C H 0.635257 0.637059 0.374290 0.022 Uiso 1 1 calc R U . B 1
C27P C 0.8677(7) 0.7138(6) 0.2940(6) 0.0125(9) Uani 1 1 d . U . B 1
H27A H 0.847841 0.690212 0.252179 0.015 Uiso 1 1 calc R U . B 1
H27B H 0.933973 0.732358 0.272126 0.015 Uiso 1 1 calc R U . B 1
C28P C 0.8047(7) 0.7944(6) 0.3172(7) 0.0156(13) Uani 1 1 d . U . B 1
H28A H 0.810429 0.839295 0.270502 0.023 Uiso 1 1 calc R U . B 1
H28B H 0.738814 0.776601 0.337932 0.023 Uiso 1 1 calc R U . B 1
H28C H 0.824929 0.818739 0.357875 0.023 Uiso 1 1 calc R U . B 1
C29P C 1.0956(7) 0.8568(6) 0.4226(7) 0.0123(9) Uani 1 1 d . U . B 1
H29A H 1.117427 0.837012 0.370020 0.015 Uiso 1 1 calc R U . B 1
H29B H 1.147594 0.889187 0.430659 0.015 Uiso 1 1 calc R U . B 1
C30P C 1.0075(7) 0.9200(6) 0.4244(7) 0.0138(13) Uani 1 1 d . U . B 1
H30A H 1.024520 0.970662 0.382812 0.021 Uiso 1 1 calc R U . B 1
H30B H 0.956350 0.888365 0.415495 0.021 Uiso 1 1 calc R U . B 1
H30C H 0.986494 0.940500 0.476088 0.021 Uiso 1 1 calc R U . B 1
C31P C 1.1605(7) 0.8113(6) 0.5855(6) 0.0121(9) Uani 1 1 d . U . B 1
H31A H 1.198348 0.852697 0.541529 0.015 Uiso 1 1 calc R U . B 1
H31B H 1.204901 0.770643 0.607563 0.015 Uiso 1 1 calc R U . B 1
C32P C 1.1028(7) 0.8636(7) 0.6501(7) 0.0157(13) Uani 1 1 d . U . B 1
H32A H 1.145671 0.896258 0.668679 0.024 Uiso 1 1 calc R U . B 1
H32B H 1.059685 0.905075 0.628313 0.024 Uiso 1 1 calc R U . B 1
H32C H 1.066242 0.822966 0.694391 0.024 Uiso 1 1 calc R U . B 1
C33P C 1.0863(7) 0.5597(7) 0.8316(7) 0.0158(9) Uani 1 1 d . U . B 1
H33A H 1.095626 0.513778 0.874780 0.019 Uiso 1 1 calc R U . B 1
H33B H 1.149353 0.576508 0.796809 0.019 Uiso 1 1 calc R U . B 1
C34P C 1.0377(8) 0.6397(7) 0.8669(7) 0.0193(13) Uani 1 1 d . U . B 1
H34A H 1.076413 0.661545 0.896855 0.029 Uiso 1 1 calc R U . B 1
H34B H 1.029494 0.685909 0.824351 0.029 Uiso 1 1 calc R U . B 1
H34C H 0.975763 0.623175 0.902327 0.029 Uiso 1 1 calc R U . B 1
C35P C 0.9495(7) 0.3919(7) 0.8842(7) 0.0178(9) Uani 1 1 d . U . B 1
H35A H 1.002010 0.390889 0.909605 0.021 Uiso 1 1 calc R U . B 1
H35B H 0.943116 0.331541 0.873769 0.021 Uiso 1 1 calc R U . B 1
C36P C 0.8580(8) 0.4194(8) 0.9412(8) 0.0248(14) Uani 1 1 d . U . B 1
H36A H 0.845574 0.377828 0.990470 0.037 Uiso 1 1 calc R U . B 1
H36B H 0.864411 0.478672 0.952734 0.037 Uiso 1 1 calc R U . B 1
H36C H 0.805507 0.419315 0.916893 0.037 Uiso 1 1 calc R U . B 1
C1S C 0.7286(9) 0.6202(8) 1.1155(8) 0.027(3) Uani 1 1 d . . . C 1
H1S H 0.727844 0.559917 1.109614 0.032 Uiso 1 1 calc R U . C 1
C2S C 0.6523(9) 0.6579(9) 1.1635(9) 0.035(3) Uani 1 1 d . . . C 1
H2S H 0.598650 0.623478 1.190578 0.042 Uiso 1 1 calc R U . C 1
C3S C 0.6527(10) 0.7455(8) 1.1727(9) 0.034(3) Uani 1 1 d . . . C 1
H3S H 0.598976 0.772275 1.204439 0.040 Uiso 1 1 calc R U . C 1
C4S C 0.7342(11) 0.7942(8) 1.1342(11) 0.042(4) Uani 1 1 d . . . C 1
H4S H 0.736836 0.853768 1.141462 0.051 Uiso 1 1 calc R U . C 1
C5S C 0.8101(9) 0.7556(9) 1.0858(9) 0.036(4) Uani 1 1 d . . . C 1
H5S H 0.864955 0.788740 1.059508 0.044 Uiso 1 1 calc R U . C 1
C6S C 0.8066(9) 0.6699(9) 1.0758(9) 0.031(3) Uani 1 1 d . . . C 1
H6S H 0.858333 0.644085 1.041074 0.038 Uiso 1 1 calc R U . C 1
C7S C 1.0220(13) 0.9497(13) 0.8468(12) 0.063(5) Uani 1 1 d . . . D 1
H7S H 1.065486 0.903627 0.830571 0.076 Uiso 1 1 calc R U . D 1
C8S C 1.0079(11) 1.0215(11) 0.7968(11) 0.053(4) Uani 1 1 d . . . D 1
H8S H 1.049455 1.029427 0.745097 0.064 Uiso 1 1 calc R U . D 1
C9S C 0.9406(13) 1.0817(12) 0.8144(13) 0.065(5) Uani 1 1 d . . . D 1
H9S H 0.931641 1.127077 0.773932 0.078 Uiso 1 1 calc R U . D 1
C10S C 0.8822(13) 1.0801(15) 0.8912(14) 0.074(6) Uani 1 1 d . . . D 1
H10S H 0.837018 1.125364 0.906448 0.089 Uiso 1 1 calc R U . D 1
C11S C 0.8968(15) 1.004(2) 0.9449(15) 0.106(10) Uani 1 1 d . . . D 1
H11S H 0.853573 0.993539 0.995766 0.128 Uiso 1 1 calc R U . D 1
C12S C 0.9655(17) 0.9487(18) 0.9273(18) 0.113(11) Uani 1 1 d . . . D 1
H12S H 0.979551 0.906362 0.968000 0.136 Uiso 1 1 calc R U . D 1

loop_
_atom_site_aniso_label
_atom_site_aniso_U_11
_atom_site_aniso_U_22
_atom_site_aniso_U_33
_atom_site_aniso_U_23
_atom_site_aniso_U_13
_atom_site_aniso_U_12
Lu1A 0.0131(4) 0.0274(5) 0.0178(6) -0.0093(3) -0.0020(4) 0.0015(3)
Lu2A 0.0338(6) 0.0205(4) 0.0133(4) -0.0070(3) -0.0129(4) 0.0013(3)
Lu3A 0.0161(4) 0.0307(5) 0.0180(4) -0.0022(3) -0.0094(3) 0.0019(3)
N1 0.0022(18) 0.0025(18) 0.0030(18) -0.0002(10) -0.0001(11) -0.0007(10)
Lu1B 0.032(3) 0.057(4) 0.053(4) -0.026(3) -0.004(3) 0.019(3)
Lu2B 0.033(3) 0.113(4) 0.009(2) -0.017(2) -0.006(2) -0.013(3)
Lu3B 0.041(3) 0.024(2) 0.039(2) 0.0113(17) -0.0283(19) -0.007(2)
C1A 0.0371(18) 0.0298(17) 0.0258(19) 0.0020(17) -0.0039(17) 0.0029(17)
C2A 0.0347(18) 0.0312(17) 0.0250(19) 0.0018(16) -0.0040(17) -0.0002(17)
C3A 0.0313(18) 0.0315(17) 0.0255(18) 0.0037(16) -0.0057(17) -0.0038(17)
C4A 0.0325(18) 0.0328(17) 0.0262(19) 0.0046(16) -0.0072(17) -0.0019(17)
C5A 0.0358(18) 0.0312(17) 0.0262(19) 0.0042(16) -0.0061(17) 0.0017(17)
C6A 0.0377(18) 0.0294(17) 0.0262(19) 0.0043(16) -0.0068(17) 0.0026(17)
C7A 0.0350(18) 0.0297(17) 0.0244(19) 0.0045(16) -0.0093(17) 0.0002(17)
C8A 0.0329(18) 0.0306(17) 0.0239(18) 0.0042(16) -0.0114(16) -0.0028(17)
C9A 0.0313(18) 0.0316(17) 0.0251(18) 0.0042(16) -0.0111(16) -0.0051(17)
C10A 0.0297(18) 0.0289(17) 0.0246(18) 0.0018(16) -0.0127(16) -0.0113(17)
C11A 0.0312(18) 0.0259(17) 0.0230(18) -0.0010(16) -0.0145(16) -0.0124(17)
C12A 0.0318(18) 0.0264(17) 0.0212(18) -0.0019(16) -0.0147(16) -0.0100(17)
C13A 0.0327(18) 0.0289(17) 0.0215(18) 0.0018(16) -0.0130(16) -0.0059(17)
C14A 0.0334(18) 0.0273(17) 0.0209(18) 0.0023(16) -0.0115(16) -0.0046(17)
C15A 0.0332(18) 0.0252(17) 0.0196(18) 0.0004(16) -0.0107(16) -0.0065(17)
C16A 0.0343(18) 0.0243(17) 0.0197(18) -0.0025(16) -0.0107(16) -0.0075(17)
C17A 0.0343(18) 0.0248(17) 0.0205(18) -0.0044(16) -0.0123(16) -0.0095(17)
C18A 0.0360(18) 0.0227(17) 0.0215(18) -0.0052(16) -0.0101(16) -0.0086(17)
C19A 0.0366(18) 0.0242(17) 0.0226(18) -0.0029(16) -0.0077(16) -0.0048(17)
C20A 0.0355(18) 0.0256(17) 0.0216(18) -0.0016(16) -0.0077(16) -0.0055(17)
C21A 0.0346(18) 0.0280(17) 0.0233(18) 0.0014(16) -0.0059(17) -0.0050(17)
C22A 0.0334(18) 0.0308(18) 0.0260(19) 0.0032(17) -0.0053(17) -0.0036(17)
C23A 0.0343(18) 0.0298(18) 0.0260(19) 0.0018(17) -0.0058(17) -0.0015(17)
C24A 0.0369(18) 0.0259(17) 0.0247(18) -0.0007(16) -0.0062(17) -0.0025(17)
C25A 0.0369(18) 0.0236(17) 0.0248(18) 0.0001(16) -0.0076(16) -0.0029(17)
C26A 0.0341(18) 0.0255(17) 0.0244(19) 0.0022(16) -0.0090(16) -0.0016(17)
C27A 0.0316(18) 0.0299(17) 0.0250(19) 0.0034(16) -0.0097(16) -0.0009(17)
C28A 0.0318(18) 0.0311(18) 0.0266(19) 0.0031(16) -0.0076(17) -0.0016(17)
C29A 0.0294(18) 0.0326(18) 0.0273(19) 0.0039(16) -0.0087(17) -0.0052(17)
C30A 0.0289(18) 0.0327(17) 0.0271(19) 0.0031(16) -0.0119(16) -0.0086(17)
C31A 0.0294(18) 0.0323(17) 0.0246(19) 0.0033(16) -0.0137(16) -0.0064(17)
C32A 0.0298(18) 0.0308(17) 0.0240(19) 0.0040(16) -0.0132(16) -0.0031(17)
C33A 0.0309(18) 0.0285(17) 0.0226(18) 0.0037(16) -0.0126(16) -0.0047(17)
C34A 0.0315(18) 0.0288(17) 0.0217(18) 0.0017(16) -0.0131(16) -0.0069(17)
C35A 0.0311(18) 0.0303(17) 0.0227(18) 0.0010(16) -0.0151(16) -0.0087(17)
C36A 0.0343(18) 0.0283(17) 0.0234(18) -0.0013(16) -0.0140(16) -0.0114(17)
C37A 0.0378(18) 0.0257(17) 0.0223(18) -0.0033(16) -0.0108(17) -0.0078(17)
C38A 0.0368(18) 0.0257(17) 0.0216(19) -0.0019(16) -0.0087(17) -0.0055(17)
C39A 0.0330(18) 0.0265(17) 0.0212(18) 0.0008(16) -0.0108(16) -0.0065(17)
C40A 0.0317(18) 0.0261(17) 0.0216(18) 0.0022(16) -0.0092(16) -0.0072(17)
C41A 0.0318(18) 0.0274(17) 0.0225(18) 0.0027(16) -0.0069(16) -0.0063(17)
C42A 0.0353(18) 0.0289(17) 0.0233(18) 0.0005(16) -0.0042(17) -0.0020(17)
C43A 0.0379(18) 0.0264(17) 0.0229(19) -0.0026(16) -0.0050(17) -0.0021(17)
C44A 0.0402(18) 0.0250(17) 0.0240(19) -0.0037(16) -0.0052(17) -0.0007(17)
C45A 0.0405(18) 0.0264(17) 0.0261(19) -0.0008(16) -0.0041(17) 0.0023(17)
C46A 0.0422(18) 0.0239(17) 0.0271(19) 0.0001(16) -0.0048(17) 0.0007(17)
C47A 0.0425(18) 0.0216(17) 0.0273(18) -0.0006(16) -0.0057(17) -0.0039(17)
C48A 0.0413(18) 0.0219(17) 0.0260(18) -0.0039(16) -0.0079(17) -0.0084(17)
C49A 0.0404(18) 0.0238(17) 0.0239(19) -0.0049(16) -0.0078(17) -0.0055(17)
C50A 0.0340(18) 0.0281(17) 0.0258(18) -0.0009(16) -0.0129(16) -0.0141(17)
C51A 0.0376(18) 0.0239(17) 0.0269(18) -0.0014(16) -0.0100(17) -0.0141(17)
C52A 0.0360(18) 0.0242(17) 0.0275(18) 0.0017(16) -0.0086(17) -0.0157(17)
C53A 0.0320(18) 0.0277(17) 0.0273(18) 0.0025(16) -0.0089(17) -0.0164(17)
C54A 0.0310(18) 0.0303(17) 0.0271(18) 0.0016(16) -0.0119(16) -0.0141(17)
C55A 0.0303(18) 0.0315(18) 0.0272(19) 0.0044(17) -0.0064(17) -0.0070(17)
C56A 0.0311(18) 0.0288(17) 0.0264(18) 0.0040(16) -0.0067(17) -0.0126(17)
C57A 0.0326(18) 0.0261(17) 0.0243(18) 0.0040(16) -0.0064(17) -0.0112(17)
C58A 0.0335(18) 0.0263(17) 0.0225(18) 0.0024(16) -0.0065(16) -0.0075(17)
C59A 0.0330(18) 0.0245(17) 0.0201(18) 0.0019(16) -0.0089(16) -0.0078(17)
C60A 0.0347(18) 0.0232(17) 0.0218(18) 0.0037(16) -0.0082(17) -0.0078(17)
C61A 0.0350(18) 0.0232(17) 0.0242(18) 0.0041(16) -0.0069(17) -0.0111(17)
C62A 0.0380(18) 0.0222(17) 0.0265(18) 0.0030(16) -0.0072(17) -0.0119(17)
C63A 0.0412(18) 0.0209(17) 0.0271(18) 0.0021(16) -0.0062(17) -0.0057(17)
C64A 0.0404(18) 0.0224(17) 0.0258(19) 0.0029(16) -0.0063(17) -0.0014(17)
C65A 0.0373(18) 0.0240(17) 0.0232(18) 0.0039(16) -0.0080(17) -0.0029(17)
C66A 0.0348(18) 0.0277(17) 0.0225(18) 0.0035(16) -0.0102(17) -0.0023(17)
C67A 0.0407(18) 0.0252(17) 0.0267(19) 0.0022(16) -0.0059(17) 0.0015(17)
C68A 0.0331(18) 0.0228(17) 0.0236(18) -0.0016(16) -0.0124(16) -0.0133(17)
C69A 0.0320(18) 0.0235(17) 0.0246(18) 0.0008(16) -0.0108(16) -0.0139(17)
C70A 0.0297(18) 0.0269(17) 0.0251(18) 0.0027(16) -0.0099(16) -0.0132(17)
C71A 0.0298(18) 0.0292(17) 0.0252(18) 0.0042(16) -0.0070(16) -0.0091(17)
C72A 0.0299(18) 0.0267(17) 0.0232(18) 0.0034(16) -0.0077(16) -0.0095(17)
C73A 0.0307(18) 0.0243(17) 0.0226(18) 0.0028(16) -0.0088(16) -0.0106(17)
C74A 0.0326(18) 0.0218(17) 0.0238(18) 0.0017(16) -0.0095(16) -0.0119(17)
C75A 0.0355(18) 0.0213(17) 0.0244(18) 0.0011(16) -0.0089(17) -0.0077(17)
C76A 0.0343(18) 0.0237(17) 0.0239(18) 0.0028(16) -0.0094(17) -0.0038(17)
C77A 0.0320(18) 0.0259(17) 0.0223(18) 0.0036(16) -0.0111(16) -0.0051(17)
C78A 0.0312(18) 0.0250(17) 0.0217(18) 0.0035(16) -0.0095(16) -0.0080(17)
C79A 0.0369(18) 0.0208(17) 0.0243(18) -0.0013(16) -0.0085(16) -0.0071(17)
C80A 0.0360(18) 0.0213(17) 0.0230(18) -0.0037(16) -0.0103(16) -0.0102(17)
Ni1P 0.0037(4) 0.0034(4) 0.0048(4) 0.0001(3) -0.0015(3) -0.0024(3)
N1P 0.0102(13) 0.0091(13) 0.0162(14) -0.0014(12) -0.0041(12) -0.0065(12)
N2P 0.0099(13) 0.0088(12) 0.0148(14) -0.0032(12) -0.0053(12) -0.0055(12)
N3P 0.0098(10) 0.0101(10) 0.0133(10) -0.0016(8) -0.0039(8) -0.0041(8)
N4P 0.0098(13) 0.0140(13) 0.0157(14) 0.0008(12) -0.0049(12) -0.0052(12)
C1P 0.0106(12) 0.0102(12) 0.0167(14) -0.0005(11) -0.0036(11) -0.0061(12)
C2P 0.0117(13) 0.0102(13) 0.0177(14) -0.0005(12) -0.0025(12) -0.0061(12)
C3P 0.0114(13) 0.0096(13) 0.0176(14) -0.0014(12) -0.0028(12) -0.0064(12)
C4P 0.0104(12) 0.0089(12) 0.0164(13) -0.0020(11) -0.0036(11) -0.0063(11)
C5P 0.0102(13) 0.0090(12) 0.0156(14) -0.0028(12) -0.0044(12) -0.0057(12)
C6P 0.0104(12) 0.0092(12) 0.0153(13) -0.0031(11) -0.0050(11) -0.0052(11)
C7P 0.0110(13) 0.0100(12) 0.0154(14) -0.0033(11) -0.0057(12) -0.0043(12)
C8P 0.0113(13) 0.0101(12) 0.0152(14) -0.0028(12) -0.0058(12) -0.0041(12)
C9P 0.0106(12) 0.0093(12) 0.0149(13) -0.0025(11) -0.0050(11) -0.0047(11)
C10P 0.0100(12) 0.0094(12) 0.0148(13) -0.0015(11) -0.0043(11) -0.0051(11)
C11P 0.0097(11) 0.0097(11) 0.0146(11) -0.0013(9) -0.0040(9) -0.0052(10)
C12P 0.0099(12) 0.0099(11) 0.0157(12) -0.0008(11) -0.0041(11) -0.0060(11)
C13P 0.0099(12) 0.0102(11) 0.0157(12) -0.0012(11) -0.0044(11) -0.0057(11)
C14P 0.0095(11) 0.0106(11) 0.0144(11) -0.0012(10) -0.0045(10) -0.0053(10)
C15P 0.0095(12) 0.0123(12) 0.0147(13) -0.0004(11) -0.0048(11) -0.0052(11)
C16P 0.0101(12) 0.0144(12) 0.0156(13) 0.0006(11) -0.0048(11) -0.0048(11)
C17P 0.0108(13) 0.0170(13) 0.0165(14) 0.0017(12) -0.0050(12) -0.0043(12)
C18P 0.0111(13) 0.0175(13) 0.0171(14) 0.0029(12) -0.0046(12) -0.0038(12)
C19P 0.0106(12) 0.0147(12) 0.0164(14) 0.0017(11) -0.0043(11) -0.0046(12)
C20P 0.0104(13) 0.0123(13) 0.0164(14) 0.0007(12) -0.0041(12) -0.0053(12)
C21P 0.0131(16) 0.0111(16) 0.0185(17) 0.0002(15) -0.0018(15) -0.0057(15)
C22P 0.016(2) 0.013(2) 0.021(3) 0.002(2) 0.000(2) -0.004(2)
C23P 0.0120(16) 0.0108(16) 0.0185(17) -0.0013(15) -0.0028(15) -0.0064(15)
C24P 0.014(2) 0.016(2) 0.020(3) -0.002(2) -0.002(2) -0.005(2)
C25P 0.0114(16) 0.0107(15) 0.0159(17) -0.0036(14) -0.0062(15) -0.0038(15)
C26P 0.014(2) 0.014(2) 0.019(2) -0.005(2) -0.005(2) -0.002(2)
C27P 0.0126(15) 0.0110(15) 0.0157(17) -0.0021(14) -0.0060(14) -0.0033(15)
C28P 0.016(2) 0.014(2) 0.018(2) 0.000(2) -0.006(2) -0.001(2)
C29P 0.0105(15) 0.0101(14) 0.0167(16) 0.0000(14) -0.0039(14) -0.0065(14)
C30P 0.012(2) 0.010(2) 0.018(2) 0.002(2) -0.004(2) -0.006(2)
C31P 0.0105(15) 0.0105(15) 0.0168(15) -0.0016(14) -0.0049(14) -0.0054(14)
C32P 0.014(2) 0.014(2) 0.021(2) -0.003(2) -0.005(2) -0.004(2)
C33P 0.0117(16) 0.0189(16) 0.0169(17) 0.0018(15) -0.0055(15) -0.0039(15)
C34P 0.015(2) 0.024(2) 0.019(3) 0.000(2) -0.006(2) -0.003(2)
C35P 0.0123(16) 0.0206(16) 0.0184(17) 0.0045(15) -0.0042(15) -0.0028(15)
C36P 0.017(2) 0.030(2) 0.022(3) 0.008(2) -0.002(2) 0.000(2)
C1S 0.039(8) 0.026(6) 0.020(7) 0.004(5) -0.015(6) -0.017(6)
C2S 0.027(7) 0.044(8) 0.033(9) -0.003(6) -0.008(6) -0.002(7)
C3S 0.047(8) 0.022(6) 0.032(9) 0.000(5) -0.012(7) -0.004(6)
C4S 0.047(9) 0.016(6) 0.074(13) -0.007(7) -0.037(9) 0.007(7)
C5S 0.022(7) 0.034(8) 0.053(10) 0.012(7) -0.018(7) -0.018(7)
C6S 0.022(7) 0.044(8) 0.032(9) -0.008(6) -0.015(6) 0.007(6)
C7S 0.051(11) 0.075(12) 0.060(14) 0.010(10) -0.021(10) 0.002(10)
C8S 0.044(10) 0.064(10) 0.044(11) -0.020(9) 0.007(8) 0.001(9)
C9S 0.059(12) 0.063(11) 0.073(16) 0.005(10) -0.024(11) -0.008(11)
C10S 0.041(10) 0.102(15) 0.078(18) -0.032(13) -0.009(10) 0.026(11)
C11S 0.051(12) 0.19(3) 0.056(17) 0.007(17) 0.006(10) 0.046(17)
C12S 0.071(16) 0.13(2) 0.11(2) 0.065(18) -0.018(15) 0.005(17)

loop_
_atom_type_symbol
_atom_type_description
_atom_type_scat_dispersion_real
_atom_type_scat_dispersion_imag
_atom_type_scat_source
C C 0.0060 0.0030 'International Tables Vol C Tables 4.2.6.8 and 6.1.1.4'
H H 0.0000 0.0000 'International Tables Vol C Tables 4.2.6.8 and 6.1.1.4'
N N 0.0110 0.0050 'International Tables Vol C Tables 4.2.6.8 and 6.1.1.4'
Ni Ni 0.2530 1.6900 'International Tables Vol C Tables 4.2.6.8 and 6.1.1.4'
Lu Lu -1.4790 8.9990 'International Tables Vol C Tables 4.2.6.8 and 6.1.1.4'

loop_
_geom_angle_atom_site_label_1
_geom_angle_atom_site_label_2
_geom_angle_atom_site_label_3
_geom_angle
N1 Lu1A C23A 163.5(4)
N1 Lu1A C22A 153.9(4)
C23A Lu1A C22A 38.4(4)
N1 Lu1A C24A 140.9(4)
C23A Lu1A C24A 35.2(4)
C22A Lu1A C24A 64.7(4)
N1 Lu1A C21A 131.0(4)
C23A Lu1A C21A 65.5(5)
C22A Lu1A C21A 35.1(4)
C24A Lu1A C21A 74.3(4)
N1 Lu1A C28A 131.8(4)
C23A Lu1A C28A 33.9(5)
C22A Lu1A C28A 58.1(5)
C24A Lu1A C28A 59.8(4)
C21A Lu1A C28A 92.5(4)
N1 Lu1A C55A 126.0(4)
C23A Lu1A C55A 57.5(4)
C22A Lu1A C55A 33.7(4)
C24A Lu1A C55A 91.8(4)
C21A Lu1A C55A 58.9(4)
C28A Lu1A C55A 53.9(4)
N1 Lu1A C19A 125.7(4)
C23A Lu1A C19A 60.6(4)
C22A Lu1A C19A 71.4(4)
C24A Lu1A C19A 33.2(4)
C21A Lu1A C19A 59.7(4)
C28A Lu1A C19A 91.4(4)
C55A Lu1A C19A 105.0(4)
N1 Lu1A C20A 122.6(4)
C23A Lu1A C20A 71.5(4)
C22A Lu1A C20A 59.0(4)
C24A Lu1A C20A 59.9(4)
C21A Lu1A C20A 32.0(4)
C28A Lu1A C20A 105.3(4)
C55A Lu1A C20A 89.2(4)
C19A Lu1A C20A 32.7(4)
N1 Lu1A C29A 118.1(4)
C23A Lu1A C29A 55.1(4)
C22A Lu1A C29A 54.7(5)
C24A Lu1A C29A 88.3(4)
C21A Lu1A C29A 87.1(4)
C28A Lu1A C29A 31.9(4)
C55A Lu1A C29A 30.7(4)
C19A Lu1A C29A 115.3(4)
C20A Lu1A C29A 113.6(4)
N1 Lu1A C25A 113.4(3)
C23A Lu1A C25A 56.2(4)
C22A Lu1A C25A 92.6(4)
C24A Lu1A C25A 30.8(4)
C21A Lu1A C25A 104.7(4)
C28A Lu1A C25A 62.8(4)
C55A Lu1A C25A 111.8(4)
C19A Lu1A C25A 52.3(4)
C20A Lu1A C25A 84.6(4)
C29A Lu1A C25A 94.6(4)
N1 Lu1A C27A 108.1(4)
C23A Lu1A C27A 55.5(4)
C22A Lu1A C27A 86.8(4)
C24A Lu1A C27A 64.6(4)
C21A Lu1A C27A 119.9(4)
C28A Lu1A C27A 29.1(4)
C55A Lu1A C27A 80.1(4)
C19A Lu1A C27A 96.9(4)
C20A Lu1A C27A 122.9(4)
C29A Lu1A C27A 51.6(3)
C25A Lu1A C27A 50.2(3)
N1 Lu2A C38A 170.3(4)
N1 Lu2A C37A 146.6(4)
C38A Lu2A C37A 38.2(4)
N1 Lu2A C39A 145.0(3)
C38A Lu2A C39A 36.9(4)
C37A Lu2A C39A 66.0(4)
N1 Lu2A C43A 135.6(4)
C38A Lu2A C43A 34.9(4)
C37A Lu2A C43A 58.8(4)
C39A Lu2A C43A 61.9(5)
N1 Lu2A C36A 125.7(4)
C38A Lu2A C36A 62.9(4)
C37A Lu2A C36A 32.5(4)
C39A Lu2A C36A 73.3(4)
C43A Lu2A C36A 90.7(4)
N1 Lu2A C34A 125.7(4)
C38A Lu2A C34A 61.5(4)
C37A Lu2A C34A 70.9(4)
C39A Lu2A C34A 33.9(4)
C43A Lu2A C34A 93.5(4)
C36A Lu2A C34A 58.2(4)
N1 Lu2A C49A 122.0(4)
C38A Lu2A C49A 57.1(4)
C37A Lu2A C49A 32.9(4)
C39A Lu2A C49A 92.9(4)
C43A Lu2A C49A 54.6(4)
C36A Lu2A C49A 56.1(4)
C34A Lu2A C49A 103.7(4)
N1 Lu2A C44A 118.0(4)
C38A Lu2A C44A 55.6(4)
C37A Lu2A C44A 54.2(4)
C39A Lu2A C44A 90.8(4)
C43A Lu2A C44A 32.9(4)
C36A Lu2A C44A 84.1(4)
C34A Lu2A C44A 116.3(4)
C49A Lu2A C44A 30.4(4)
N1 Lu2A C35A 119.3(4)
C38A Lu2A C35A 70.4(4)
C37A Lu2A C35A 57.1(4)
C39A Lu2A C35A 59.7(4)
C43A Lu2A C35A 105.0(4)
C36A Lu2A C35A 31.1(4)
C34A Lu2A C35A 31.8(4)
C49A Lu2A C35A 86.3(4)
C44A Lu2A C35A 111.2(4)
N1 Lu2A C40A 118.8(3)
C38A Lu2A C40A 58.7(4)
C37A Lu2A C40A 94.5(4)
C39A Lu2A C40A 31.0(4)
C43A Lu2A C40A 65.7(4)
C36A Lu2A C40A 104.0(4)
C34A Lu2A C40A 53.4(4)
C49A Lu2A C40A 114.4(4)
C44A Lu2A C40A 98.5(4)
C35A Lu2A C40A 84.8(4)
N1 Lu2A C42A 113.2(3)
C38A Lu2A C42A 57.4(4)
C37A Lu2A C42A 88.2(4)
C39A Lu2A C42A 66.9(4)
C43A Lu2A C42A 29.8(4)
C36A Lu2A C42A 119.0(4)
C34A Lu2A C42A 100.3(4)
C49A Lu2A C42A 81.5(4)
C44A Lu2A C42A 53.3(4)
C35A Lu2A C42A 124.2(4)
C40A Lu2A C42A 53.2(4)
N1 Lu3A C8A 163.1(4)
N1 Lu3A C7A 151.9(4)
C8A Lu3A C7A 37.3(4)
N1 Lu3A C9A 143.0(4)
C8A Lu3A C9A 36.5(4)
C7A Lu3A C9A 64.9(4)
N1 Lu3A C13A 129.9(4)
C8A Lu3A C13A 34.1(5)
C7A Lu3A C13A 57.4(4)
C9A Lu3A C13A 61.0(4)
N1 Lu3A C6A 131.4(4)
C8A Lu3A C6A 64.4(4)
C7A Lu3A C6A 34.2(5)
C9A Lu3A C6A 74.6(4)
C13A Lu3A C6A 91.2(4)
N1 Lu3A C4A 128.1(4)
C8A Lu3A C4A 62.0(5)
C7A Lu3A C4A 71.4(5)
C9A Lu3A C4A 34.2(4)
C13A Lu3A C4A 93.2(4)
C6A Lu3A C4A 59.7(4)
N1 Lu3A C5A 124.2(4)
C8A Lu3A C5A 71.9(5)
C7A Lu3A C5A 59.4(5)
C9A Lu3A C5A 60.1(4)
C13A Lu3A C5A 105.9(4)
C6A Lu3A C5A 33.2(4)
C4A Lu3A C5A 31.7(4)
N1 Lu3A C66A 123.5(3)
C8A Lu3A C66A 56.6(4)
C7A Lu3A C66A 33.0(4)
C9A Lu3A C66A 92.0(4)
C13A Lu3A C66A 53.5(4)
C6A Lu3A C66A 56.8(4)
C4A Lu3A C66A 104.4(4)
C5A Lu3A C66A 88.6(4)
N1 Lu3A C14A 114.8(4)
C8A Lu3A C14A 55.2(4)
C7A Lu3A C14A 54.6(4)
C9A Lu3A C14A 89.6(4)
C13A Lu3A C14A 31.9(4)
C6A Lu3A C14A 85.6(4)
C4A Lu3A C14A 116.7(4)
C5A Lu3A C14A 114.0(4)
C66A Lu3A C14A 31.0(4)
N1 Lu3A C10A 114.9(3)
C8A Lu3A C10A 57.3(4)
C7A Lu3A C10A 92.8(4)
C9A Lu3A C10A 31.2(4)
C13A Lu3A C10A 63.6(4)
C6A Lu3A C10A 105.6(4)
C4A Lu3A C10A 54.3(4)
C5A Lu3A C10A 85.5(4)
C66A Lu3A C10A 112.0(4)
C14A Lu3A C10A 95.3(4)
N1 Lu3A C12A 106.8(3)
C8A Lu3A C12A 56.4(4)
C7A Lu3A C12A 86.6(4)
C9A Lu3A C12A 65.9(4)
C13A Lu3A C12A 29.7(4)
C6A Lu3A C12A 119.5(4)
C4A Lu3A C12A 99.5(4)
C5A Lu3A C12A 124.3(4)
C66A Lu3A C12A 80.3(4)
C14A Lu3A C12A 51.8(3)
C10A Lu3A C12A 50.8(4)
Lu1A N1 Lu3A 121.5(4)
Lu1A N1 Lu2A 122.2(4)
Lu3A N1 Lu2A 116.3(4)
Lu2B Lu1B Lu3B 57.52(16)
Lu3B Lu2B Lu1B 62.37(19)
Lu2B Lu3B Lu1B 60.10(18)
C45A C1A C5A 122.8(12)
C45A C1A C2A 118.5(12)
C5A C1A C2A 108.9(11)
C42A C2A C3A 125.5(12)
C42A C2A C1A 122.8(11)
C3A C2A C1A 105.8(12)
C71A C3A C4A 124.3(13)
C71A C3A C2A 118.8(12)
C4A C3A C2A 108.9(11)
C5A C4A C3A 108.6(11)
C5A C4A C9A 119.7(12)
C3A C4A C9A 119.7(12)
C5A C4A Lu3A 74.8(8)
C3A C4A Lu3A 98.7(9)
C9A C4A Lu3A 64.6(7)
C4A C5A C1A 107.7(12)
C4A C5A C6A 123.5(12)
C1A C5A C6A 121.2(11)
C4A C5A Lu3A 73.5(8)
C1A C5A Lu3A 102.9(9)
C6A C5A Lu3A 69.8(8)
C67A C6A C7A 120.4(12)
C67A C6A C5A 114.8(12)
C7A C6A C5A 116.1(11)
C67A C6A Lu3A 97.8(8)
C7A C6A Lu3A 66.5(7)
C5A C6A Lu3A 77.0(8)
C66A C7A C6A 116.4(11)
C66A C7A C8A 106.8(12)
C6A C7A C8A 122.2(12)
C66A C7A Lu3A 84.4(8)
C6A C7A Lu3A 79.3(8)
C8A C7A Lu3A 68.3(7)
C13A C8A C9A 119.2(11)
C13A C8A C7A 107.4(11)
C9A C8A C7A 119.6(12)
C13A C8A Lu3A 82.6(7)
C9A C8A Lu3A 75.8(7)
C7A C8A Lu3A 74.4(7)
C10A C9A C8A 116.7(12)
C10A C9A C4A 114.9(12)
C8A C9A C4A 118.6(10)
C10A C9A Lu3A 90.3(7)
C8A C9A Lu3A 67.7(7)
C4A C9A Lu3A 81.2(7)
C9A C10A C11A 124.0(12)
C9A C10A C70A 122.3(12)
C11A C10A C70A 107.4(11)
C9A C10A Lu3A 58.6(6)
C11A C10A Lu3A 89.0(6)
C70A C10A Lu3A 101.9(7)
C68A C11A C12A 123.0(12)
C68A C11A C10A 108.0(11)
C12A C11A C10A 119.1(11)
C11A C12A C17A 117.6(11)
C11A C12A C13A 117.2(12)
C17A C12A C13A 118.3(10)
C11A C12A Lu3A 82.5(7)
C17A C12A Lu3A 104.7(6)
C13A C12A Lu3A 57.9(6)
C8A C13A C14A 110.0(10)
C8A C13A C12A 123.3(12)
C14A C13A C12A 117.0(11)
C8A C13A Lu3A 63.3(7)
C14A C13A Lu3A 83.1(7)
C12A C13A Lu3A 92.3(7)
C15A C14A C66A 125.2(10)
C15A C14A C13A 121.7(11)
C66A C14A C13A 105.7(11)
C15A C14A Lu3A 105.2(8)
C66A C14A Lu3A 69.9(7)
C13A C14A Lu3A 65.0(7)
C16A C15A C14A 121.4(10)
C16A C15A C59A 116.0(11)
C14A C15A C59A 116.4(10)
C15A C16A C20A 123.5(10)
C15A C16A C17A 117.9(12)
C20A C16A C17A 107.6(11)
C12A C17A C18A 119.7(11)
C12A C17A C16A 123.2(11)
C18A C17A C16A 108.8(10)
C17A C18A C80A 120.7(12)
C17A C18A C19A 108.5(10)
C80A C18A C19A 122.4(11)
C24A C19A C18A 123.9(12)
C24A C19A C20A 121.1(10)
C18A C19A C20A 106.7(11)
C24A C19A Lu1A 67.8(7)
C18A C19A Lu1A 101.1(8)
C20A C19A Lu1A 75.2(7)
C21A C20A C16A 120.5(11)
C21A C20A C19A 122.6(12)
C16A C20A C19A 108.4(11)
C21A C20A Lu1A 68.7(7)
C16A C20A Lu1A 103.9(8)
C19A C20A Lu1A 72.1(7)
C20A C21A C58A 117.0(12)
C20A C21A C22A 117.1(11)
C58A C21A C22A 118.1(11)
C20A C21A Lu1A 79.4(7)
C58A C21A Lu1A 96.9(9)
C22A C21A Lu1A 66.3(7)
C55A C22A C21A 118.5(11)
C55A C22A C23A 105.6(11)
C21A C22A C23A 121.2(10)
C55A C22A Lu1A 82.8(8)
C21A C22A Lu1A 78.6(8)
C23A C22A Lu1A 70.1(7)
C28A C23A C24A 119.6(12)
C28A C23A C22A 106.6(10)
C24A C23A C22A 118.9(12)
C28A C23A Lu1A 82.0(8)
C24A C23A Lu1A 77.5(8)
C22A C23A Lu1A 71.5(8)
C23A C24A C19A 118.9(11)
C23A C24A C25A 117.3(11)
C19A C24A C25A 112.1(11)
C23A C24A Lu1A 67.3(7)
C19A C24A Lu1A 79.1(7)
C25A C24A Lu1A 90.3(8)
C79A C25A C26A 107.2(12)
C79A C25A C24A 124.3(12)
C26A C25A C24A 121.8(10)
C79A C25A Lu1A 101.6(8)
C26A C25A Lu1A 88.1(7)
C24A C25A Lu1A 58.9(6)
C27A C26A C76A 120.5(11)
C27A C26A C25A 120.5(11)
C76A C26A C25A 109.1(11)
C26A C27A C28A 117.5(11)
C26A C27A C32A 118.1(12)
C28A C27A C32A 117.3(10)
C26A C27A Lu1A 83.4(7)
C28A C27A Lu1A 58.2(7)
C32A C27A Lu1A 102.6(8)
C23A C28A C27A 122.8(11)
C23A C28A C29A 109.6(11)
C27A C28A C29A 118.0(12)
C23A C28A Lu1A 64.1(7)
C27A C28A Lu1A 92.6(8)
C29A C28A Lu1A 81.7(8)
C55A C29A C30A 121.8(12)
C55A C29A C28A 107.1(11)
C30A C29A C28A 122.1(12)
C55A C29A Lu1A 68.3(7)
C30A C29A Lu1A 103.4(8)
C28A C29A Lu1A 66.3(7)
C54A C30A C29A 118.8(12)
C54A C30A C31A 117.1(12)
C29A C30A C31A 117.4(10)
C32A C31A C30A 121.3(12)
C32A C31A C35A 110.3(11)
C30A C31A C35A 120.1(11)
C31A C32A C33A 108.9(12)
C31A C32A C27A 123.5(12)
C33A C32A C27A 119.5(10)
C77A C33A C34A 123.3(12)
C77A C33A C32A 119.6(11)
C34A C33A C32A 107.7(10)
C33A C34A C39A 122.5(10)
C33A C34A C35A 107.7(12)
C39A C34A C35A 121.6(11)
C33A C34A Lu2A 101.2(8)
C39A C34A Lu2A 64.8(7)
C35A C34A Lu2A 78.8(7)
C36A C35A C34A 121.0(11)
C36A C35A C31A 123.2(12)
C34A C35A C31A 105.4(10)
C36A C35A Lu2A 69.0(6)
C34A C35A Lu2A 69.4(6)
C31A C35A Lu2A 102.6(7)
C37A C36A C35A 119.7(11)
C37A C36A C50A 117.6(11)
C35A C36A C50A 115.1(12)
C37A C36A Lu2A 64.9(6)
C35A C36A Lu2A 79.8(6)
C50A C36A Lu2A 99.5(7)
C36A C37A C49A 119.8(12)
C36A C37A C38A 121.9(11)
C49A C37A C38A 106.9(10)
C36A C37A Lu2A 82.5(7)
C49A C37A Lu2A 84.6(7)
C38A C37A Lu2A 68.9(6)
C43A C38A C39A 117.1(10)
C43A C38A C37A 106.3(11)
C39A C38A C37A 118.0(11)
C43A C38A Lu2A 79.1(8)
C39A C38A Lu2A 74.3(7)
C37A C38A Lu2A 72.9(7)
C40A C39A C34A 113.3(10)
C40A C39A C38A 119.5(11)
C34A C39A C38A 117.4(10)
C40A C39A Lu2A 89.2(8)
C34A C39A Lu2A 81.3(7)
C38A C39A Lu2A 68.8(7)
C39A C40A C78A 123.5(12)
C39A C40A C41A 121.6(10)
C78A C40A C41A 107.0(10)
C39A C40A Lu2A 59.9(7)
C78A C40A Lu2A 100.5(8)
C41A C40A Lu2A 85.5(7)
C72A C41A C42A 124.8(12)
C72A C41A C40A 106.8(11)
C42A C41A C40A 118.5(10)
C2A C42A C43A 119.5(11)
C2A C42A C41A 112.7(11)
C43A C42A C41A 119.1(12)
C2A C42A Lu2A 101.2(9)
C43A C42A Lu2A 59.7(7)
C41A C42A Lu2A 82.0(8)
C42A C43A C38A 123.8(11)
C42A C43A C44A 118.9(12)
C38A C43A C44A 107.5(11)
C42A C43A Lu2A 90.4(8)
C38A C43A Lu2A 66.0(7)
C44A C43A Lu2A 81.5(8)
C49A C44A C45A 123.1(12)
C49A C44A C43A 109.9(12)
C45A C44A C43A 120.9(11)
C49A C44A Lu2A 73.2(8)
C45A C44A Lu2A 105.0(8)
C43A C44A Lu2A 65.6(7)
C1A C45A C44A 118.8(11)
C1A C45A C46A 114.9(12)
C44A C45A C46A 117.4(12)
C47A C46A C67A 111.4(12)
C47A C46A C45A 118.9(12)
C67A C46A C45A 122.2(11)
C63A C47A C46A 106.2(12)
C63A C47A C48A 119.5(13)
C46A C47A C48A 124.0(12)
C47A C48A C51A 118.7(12)
C47A C48A C49A 116.0(11)
C51A C48A C49A 118.3(12)
C44A C49A C37A 109.2(11)
C44A C49A C48A 120.1(12)
C37A C49A C48A 121.3(12)
C44A C49A Lu2A 76.4(7)
C37A C49A Lu2A 62.6(6)
C48A C49A Lu2A 99.1(7)
C51A C50A C54A 106.6(12)
C51A C50A C36A 123.2(12)
C54A C50A C36A 120.8(11)
C50A C51A C52A 111.8(12)
C50A C51A C48A 119.3(12)
C52A C51A C48A 120.9(12)
C53A C52A C51A 106.0(12)
C53A C52A C62A 124.0(12)
C51A C52A C62A 120.6(13)
C52A C53A C54A 110.6(13)
C52A C53A C56A 120.3(12)
C54A C53A C56A 119.0(11)
C30A C54A C53A 122.0(12)
C30A C54A C50A 123.5(12)
C53A C54A C50A 104.9(11)
C29A C55A C22A 111.1(11)
C29A C55A C56A 119.1(12)
C22A C55A C56A 121.9(12)
C29A C55A Lu1A 81.0(7)
C22A C55A Lu1A 63.5(7)
C56A C55A Lu1A 96.6(8)
C57A C56A C53A 115.7(12)
C57A C56A C55A 118.3(11)
C53A C56A C55A 118.9(12)
C61A C57A C58A 110.3(11)
C61A C57A C56A 122.0(12)
C58A C57A C56A 118.2(11)
C57A C58A C21A 124.4(12)
C57A C58A C59A 106.0(11)
C21A C58A C59A 121.3(10)
C58A C59A C15A 121.5(10)
C58A C59A C60A 109.2(10)
C15A C59A C60A 119.8(11)
C65A C60A C61A 121.8(12)
C65A C60A C59A 122.9(10)
C61A C60A C59A 106.2(11)
C57A C61A C62A 122.2(13)
C57A C61A C60A 108.3(10)
C62A C61A C60A 120.4(13)
C61A C62A C63A 118.9(12)
C61A C62A C52A 115.5(12)
C63A C62A C52A 117.8(12)
C47A C63A C62A 122.4(13)
C47A C63A C64A 109.0(12)
C62A C63A C64A 119.4(12)
C65A C64A C67A 120.0(11)
C65A C64A C63A 122.4(13)
C67A C64A C63A 107.4(12)
C64A C65A C60A 116.9(12)
C64A C65A C66A 118.4(12)
C60A C65A C66A 117.7(11)
C7A C66A C14A 110.1(10)
C7A C66A C65A 123.0(12)
C14A C66A C65A 117.7(12)
C7A C66A Lu3A 62.6(7)
C14A C66A Lu3A 79.1(7)
C65A C66A Lu3A 97.4(8)
C46A C67A C6A 124.0(12)
C46A C67A C64A 105.9(11)
C6A C67A C64A 121.3(12)
C69A C68A C80A 121.1(12)
C69A C68A C11A 109.9(11)
C80A C68A C11A 120.1(12)
C68A C69A C74A 121.5(12)
C68A C69A C70A 108.0(11)
C74A C69A C70A 120.1(11)
C71A C70A C10A 122.9(11)
C71A C70A C69A 120.1(12)
C10A C70A C69A 106.7(12)
C70A C71A C3A 115.5(12)
C70A C71A C72A 119.3(12)
C3A C71A C72A 118.2(11)
C73A C72A C41A 110.3(11)
C73A C72A C71A 120.0(12)
C41A C72A C71A 119.7(11)
C72A C73A C74A 121.7(12)
C72A C73A C78A 107.5(10)
C74A C73A C78A 121.2(12)
C75A C74A C73A 119.3(11)
C75A C74A C69A 116.5(12)
C73A C74A C69A 118.3(12)
C79A C75A C74A 123.2(12)
C79A C75A C76A 107.4(11)
C74A C75A C76A 120.3(12)
C77A C76A C26A 122.7(10)
C77A C76A C75A 120.0(12)
C26A C76A C75A 106.7(11)
C76A C77A C33A 119.4(12)
C76A C77A C78A 119.5(11)
C33A C77A C78A 114.2(11)
C40A C78A C77A 123.1(10)
C40A C78A C73A 108.4(11)
C77A C78A C73A 119.4(12)
C75A C79A C25A 109.6(11)
C75A C79A C80A 118.8(12)
C25A C79A C80A 122.6(11)
C68A C80A C18A 118.8(11)
C68A C80A C79A 118.6(12)
C18A C80A C79A 114.5(11)
N4P Ni1P N3P 89.9(3)
N4P Ni1P N1P 89.8(3)
N3P Ni1P N1P 178.5(4)
N4P Ni1P N2P 177.3(4)
N3P Ni1P N2P 89.8(3)
N1P Ni1P N2P 90.3(3)
C1P N1P C4P 106.4(7)
C1P N1P Ni1P 127.8(7)
C4P N1P Ni1P 125.8(7)
C9P N2P C6P 104.9(9)
C9P N2P Ni1P 127.6(6)
C6P N2P Ni1P 127.5(7)
C11P N3P C14P 106.2(7)
C11P N3P Ni1P 127.3(6)
C14P N3P Ni1P 126.4(7)
C19P N4P C16P 103.5(9)
C19P N4P Ni1P 128.0(6)
C16P N4P Ni1P 128.5(7)
N1P C1P C20P 125.8(8)
N1P C1P C2P 111.4(9)
C20P C1P C2P 122.8(9)
C3P C2P C1P 106.1(9)
C3P C2P C21P 127.8(8)
C1P C2P C21P 126.1(9)
C2P C3P C4P 106.9(8)
C2P C3P C23P 128.5(9)
C4P C3P C23P 124.6(10)
C5P C4P N1P 126.3(8)
C5P C4P C3P 124.5(9)
N1P C4P C3P 109.2(9)
C4P C5P C6P 125.4(9)
C4P C5P H5P 117.3
C6P C5P H5P 117.3
C5P C6P N2P 124.6(10)
C5P C6P C7P 124.6(9)
N2P C6P C7P 110.8(8)
C8P C7P C6P 106.2(8)
C8P C7P C25P 128.7(10)
C6P C7P C25P 125.0(8)
C7P C8P C9P 106.7(9)
C7P C8P C27P 127.5(9)
C9P C8P C27P 125.6(8)
N2P C9P C10P 125.1(9)
N2P C9P C8P 111.4(7)
C10P C9P C8P 123.5(9)
C9P C10P C11P 123.5(10)
C9P C10P H10P 118.2
C11P C10P H10P 118.2
N3P C11P C10P 126.6(8)
N3P C11P C12P 111.8(8)
C10P C11P C12P 121.6(9)
C13P C12P C11P 105.8(9)
C13P C12P C29P 128.6(8)
C11P C12P C29P 125.5(9)
C12P C13P C14P 106.7(8)
C12P C13P C31P 129.3(9)
C14P C13P C31P 124.0(10)
C15P C14P N3P 125.7(9)
C15P C14P C13P 124.9(9)
N3P C14P C13P 109.4(9)
C14P C15P C16P 125.9(9)
C14P C15P H15P 117.1
C16P C15P H15P 117.1
C15P C16P N4P 123.6(10)
C15P C16P C17P 125.1(9)
N4P C16P C17P 111.2(8)
C18P C17P C16P 108.0(9)
C18P C17P C33P 127.7(10)
C16P C17P C33P 124.2(9)
C17P C18P C19P 105.4(10)
C17P C18P C35P 130.1(10)
C19P C18P C35P 124.4(8)
C20P C19P N4P 124.9(9)
C20P C19P C18P 123.3(10)
N4P C19P C18P 111.8(8)
C19P C20P C1P 123.7(10)
C19P C20P H20P 118.1
C1P C20P H20P 118.1
C2P C21P C22P 114.3(9)
C2P C21P H21A 108.7
C22P C21P H21A 108.7
C2P C21P H21B 108.7
C22P C21P H21B 108.7
H21A C21P H21B 107.6
C21P C22P H22A 109.5
C21P C22P H22B 109.5
H22A C22P H22B 109.5
C21P C22P H22C 109.5
H22A C22P H22C 109.5
H22B C22P H22C 109.5
C3P C23P C24P 113.1(8)
C3P C23P H23A 109.0
C24P C23P H23A 109.0
C3P C23P H23B 109.0
C24P C23P H23B 109.0
H23A C23P H23B 107.8
C23P C24P H24A 109.5
C23P C24P H24B 109.5
H24A C24P H24B 109.5
C23P C24P H24C 109.5
H24A C24P H24C 109.5
H24B C24P H24C 109.5
C7P C25P C26P 111.4(8)
C7P C25P H25A 109.4
C26P C25P H25A 109.4
C7P C25P H25B 109.4
C26P C25P H25B 109.4
H25A C25P H25B 108.0
C25P C26P H26A 109.5
C25P C26P H26B 109.5
H26A C26P H26B 109.5
C25P C26P H26C 109.5
H26A C26P H26C 109.5
H26B C26P H26C 109.5
C8P C27P C28P 112.2(9)
C8P C27P H27A 109.2
C28P C27P H27A 109.2
C8P C27P H27B 109.2
C28P C27P H27B 109.2
H27A C27P H27B 107.9
C27P C28P H28A 109.5
C27P C28P H28B 109.5
H28A C28P H28B 109.5
C27P C28P H28C 109.5
H28A C28P H28C 109.5
H28B C28P H28C 109.5
C12P C29P C30P 111.5(9)
C12P C29P H29A 109.3
C30P C29P H29A 109.3
C12P C29P H29B 109.3
C30P C29P H29B 109.3
H29A C29P H29B 108.0
C29P C30P H30A 109.5
C29P C30P H30B 109.5
H30A C30P H30B 109.5
C29P C30P H30C 109.5
H30A C30P H30C 109.5
H30B C30P H30C 109.5
C13P C31P C32P 113.2(8)
C13P C31P H31A 108.9
C32P C31P H31A 108.9
C13P C31P H31B 108.9
C32P C31P H31B 108.9
H31A C31P H31B 107.7
C31P C32P H32A 109.5
C31P C32P H32B 109.5
H32A C32P H32B 109.5
C31P C32P H32C 109.5
H32A C32P H32C 109.5
H32B C32P H32C 109.5
C34P C33P C17P 112.5(9)
C34P C33P H33A 109.1
C17P C33P H33A 109.1
C34P C33P H33B 109.1
C17P C33P H33B 109.1
H33A C33P H33B 107.8
C33P C34P H34A 109.5
C33P C34P H34B 109.5
H34A C34P H34B 109.5
C33P C34P H34C 109.5
H34A C34P H34C 109.5
H34B C34P H34C 109.5
C18P C35P C36P 112.6(9)
C18P C35P H35A 109.1
C36P C35P H35A 109.1
C18P C35P H35B 109.1
C36P C35P H35B 109.1
H35A C35P H35B 107.8
C35P C36P H36A 109.5
C35P C36P H36B 109.5
H36A C36P H36B 109.5
C35P C36P H36C 109.5
H36A C36P H36C 109.5
H36B C36P H36C 109.5
C2S C1S C6S 120.0(11)
C2S C1S H1S 120.0
C6S C1S H1S 120.0
C1S C2S C3S 120.6(12)
C1S C2S H2S 119.7
C3S C2S H2S 119.7
C2S C3S C4S 118.6(14)
C2S C3S H3S 120.7
C4S C3S H3S 120.7
C5S C4S C3S 120.1(11)
C5S C4S H4S 119.9
C3S C4S H4S 119.9
C6S C5S C4S 119.9(12)
C6S C5S H5S 120.0
C4S C5S H5S 120.0
C5S C6S C1S 120.7(14)
C5S C6S H6S 119.7
C1S C6S H6S 119.7
C8S C7S C12S 114(2)
C8S C7S H7S 122.8
C12S C7S H7S 122.8
C9S C8S C7S 125(2)
C9S C8S H8S 117.6
C7S C8S H8S 117.6
C8S C9S C10S 122(2)
C8S C9S H9S 119.2
C10S C9S H9S 119.2
C9S C10S C11S 114(2)
C9S C10S H10S 123.1
C11S C10S H10S 123.1
C12S C11S C10S 123(2)
C12S C11S H11S 118.5
C10S C11S H11S 118.5
C11S C12S C7S 121(2)
C11S C12S H12S 119.4
C7S C12S H12S 119.4

loop_
_geom_bond_atom_site_label_1
_geom_bond_atom_site_label_2
_geom_bond_distance
Lu1A N1 2.022(8)
Lu1A C23A 2.305(14)
Lu1A C22A 2.326(14)
Lu1A C24A 2.439(12)
Lu1A C21A 2.490(13)
Lu1A C28A 2.538(14)
Lu1A C55A 2.579(12)
Lu1A C19A 2.587(12)
Lu1A C20A 2.627(13)
Lu1A C29A 2.742(12)
Lu1A C25A 2.849(12)
Lu1A C27A 2.981(13)
Lu2A N1 2.072(8)
Lu2A C38A 2.301(13)
Lu2A C37A 2.357(11)
Lu2A C39A 2.376(13)
Lu2A C43A 2.473(14)
Lu2A C36A 2.581(11)
Lu2A C34A 2.596(13)
Lu2A C49A 2.645(11)
Lu2A C44A 2.686(13)
Lu2A C35A 2.720(12)
Lu2A C40A 2.747(12)
Lu2A C42A 2.863(14)
Lu3A N1 2.048(8)
Lu3A C8A 2.258(12)
Lu3A C7A 2.341(13)
Lu3A C9A 2.366(12)
Lu3A C13A 2.506(12)
Lu3A C6A 2.508(13)
Lu3A C4A 2.587(14)
Lu3A C5A 2.604(14)
Lu3A C66A 2.624(13)
Lu3A C14A 2.745(13)
Lu3A C10A 2.772(10)
Lu3A C12A 2.955(11)
Lu1B Lu2B 3.503(9)
Lu1B Lu3B 3.580(9)
Lu2B Lu3B 3.409(7)
C1A C45A 1.438(18)
C1A C5A 1.456(19)
C1A C2A 1.460(18)
C2A C42A 1.396(19)
C2A C3A 1.454(18)
C3A C71A 1.410(18)
C3A C4A 1.449(19)
C4A C5A 1.417(17)
C4A C9A 1.471(19)
C5A C6A 1.464(19)
C6A C67A 1.425(18)
C6A C7A 1.437(19)
C7A C66A 1.437(19)
C7A C8A 1.474(17)
C8A C13A 1.418(19)
C8A C9A 1.450(18)
C9A C10A 1.434(18)
C10A C11A 1.444(19)
C10A C70A 1.444(18)
C11A C68A 1.401(17)
C11A C12A 1.414(17)
C12A C17A 1.421(18)
C12A C13A 1.466(17)
C13A C14A 1.461(17)
C14A C15A 1.422(18)
C14A C66A 1.440(18)
C15A C16A 1.385(17)
C15A C59A 1.439(15)
C16A C20A 1.440(18)
C16A C17A 1.449(16)
C17A C18A 1.430(17)
C18A C80A 1.436(17)
C18A C19A 1.455(17)
C19A C24A 1.441(19)
C19A C20A 1.469(17)
C20A C21A 1.415(16)
C21A C58A 1.429(18)
C21A C22A 1.459(19)
C22A C55A 1.442(18)
C22A C23A 1.523(17)
C23A C28A 1.430(19)
C23A C24A 1.440(17)
C24A C25A 1.459(18)
C25A C79A 1.428(18)
C25A C26A 1.441(18)
C26A C27A 1.411(16)
C26A C76A 1.412(18)
C27A C28A 1.453(18)
C27A C32A 1.471(18)
C28A C29A 1.466(17)
C29A C55A 1.42(2)
C29A C30A 1.439(19)
C30A C54A 1.417(18)
C30A C31A 1.452(18)
C31A C32A 1.348(17)
C31A C35A 1.474(19)
C32A C33A 1.464(19)
C33A C77A 1.410(16)
C33A C34A 1.426(18)
C34A C39A 1.463(18)
C34A C35A 1.463(17)
C35A C36A 1.429(18)
C36A C37A 1.400(19)
C36A C50A 1.493(17)
C37A C49A 1.442(18)
C37A C38A 1.525(16)
C38A C43A 1.441(19)
C38A C39A 1.484(17)
C39A C40A 1.414(15)
C40A C78A 1.424(18)
C40A C41A 1.488(18)
C41A C72A 1.414(17)
C41A C42A 1.438(18)
C42A C43A 1.424(17)
C43A C44A 1.474(18)
C44A C49A 1.399(19)
C44A C45A 1.440(19)
C45A C46A 1.448(19)
C46A C47A 1.416(19)
C46A C67A 1.425(19)
C47A C63A 1.41(2)
C47A C48A 1.435(19)
C48A C51A 1.453(19)
C48A C49A 1.459(18)
C50A C51A 1.369(18)
C50A C54A 1.437(19)
C51A C52A 1.39(2)
C52A C53A 1.366(19)
C52A C62A 1.464(18)
C53A C54A 1.430(19)
C53A C56A 1.465(18)
C55A C56A 1.470(18)
C56A C57A 1.457(18)
C57A C61A 1.401(19)
C57A C58A 1.424(17)
C58A C59A 1.429(18)
C59A C60A 1.448(17)
C60A C65A 1.429(18)
C60A C61A 1.433(18)
C61A C62A 1.409(18)
C62A C63A 1.414(19)
C63A C64A 1.459(18)
C64A C65A 1.388(19)
C64A C67A 1.434(19)
C65A C66A 1.456(17)
C68A C69A 1.399(19)
C68A C80A 1.391(18)
C69A C74A 1.421(17)
C69A C70A 1.453(19)
C70A C71A 1.398(18)
C71A C72A 1.430(18)
C72A C73A 1.412(19)
C73A C74A 1.412(18)
C73A C78A 1.456(16)
C74A C75A 1.396(18)
C75A C79A 1.401(19)
C75A C76A 1.485(17)
C76A C77A 1.402(18)
C77A C78A 1.431(18)
C79A C80A 1.438(18)
Ni1P N4P 1.950(9)
Ni1P N3P 1.972(7)
Ni1P N1P 1.974(7)
Ni1P N2P 1.973(9)
N1P C1P 1.346(14)
N1P C4P 1.402(13)
N2P C9P 1.373(13)
N2P C6P 1.388(12)
N3P C11P 1.347(14)
N3P C14P 1.387(13)
N4P C19P 1.382(14)
N4P C16P 1.394(12)
C1P C20P 1.383(15)
C1P C2P 1.467(12)
C2P C3P 1.368(16)
C2P C21P 1.476(14)
C3P C4P 1.465(13)
C3P C23P 1.477(13)
C4P C5P 1.342(16)
C5P C6P 1.362(14)
C5P H5P 0.9500
C6P C7P 1.447(16)
C7P C8P 1.371(13)
C7P C25P 1.501(13)
C8P C9P 1.438(14)
C8P C27P 1.507(15)
C9P C10P 1.375(13)
C10P C11P 1.378(15)
C10P H10P 0.9500
C11P C12P 1.455(12)
C12P C13P 1.368(15)
C12P C29P 1.491(14)
C13P C14P 1.468(13)
C13P C31P 1.486(13)
C14P C15P 1.349(16)
C15P C16P 1.349(14)
C15P H15P 0.9500
C16P C17P 1.441(16)
C17P C18P 1.343(14)
C17P C33P 1.520(14)
C18P C19P 1.467(15)
C18P C35P 1.495(15)
C19P C20P 1.374(13)
C20P H20P 0.9500
C21P C22P 1.530(15)
C21P H21A 0.9900
C21P H21B 0.9900
C22P H22A 0.9800
C22P H22B 0.9800
C22P H22C 0.9800
C23P C24P 1.538(15)
C23P H23A 0.9900
C23P H23B 0.9900
C24P H24A 0.9800
C24P H24B 0.9800
C24P H24C 0.9800
C25P C26P 1.539(14)
C25P H25A 0.9900
C25P H25B 0.9900
C26P H26A 0.9800
C26P H26B 0.9800
C26P H26C 0.9800
C27P C28P 1.541(15)
C27P H27A 0.9900
C27P H27B 0.9900
C28P H28A 0.9800
C28P H28B 0.9800
C28P H28C 0.9800
C29P C30P 1.567(16)
C29P H29A 0.9900
C29P H29B 0.9900
C30P H30A 0.9800
C30P H30B 0.9800
C30P H30C 0.9800
C31P C32P 1.537(15)
C31P H31A 0.9900
C31P H31B 0.9900
C32P H32A 0.9800
C32P H32B 0.9800
C32P H32C 0.9800
C33P C34P 1.518(15)
C33P H33A 0.9900
C33P H33B 0.9900
C34P H34A 0.9800
C34P H34B 0.9800
C34P H34C 0.9800
C35P C36P 1.530(16)
C35P H35A 0.9900
C35P H35B 0.9900
C36P H36A 0.9800
C36P H36B 0.9800
C36P H36C 0.9800
C1S C2S 1.371(19)
C1S C6S 1.379(18)
C1S H1S 0.9500
C2S C3S 1.384(18)
C2S H2S 0.9500
C3S C4S 1.41(2)
C3S H3S 0.9500
C4S C5S 1.38(2)
C4S H4S 0.9500
C5S C6S 1.364(19)
C5S H5S 0.9500
C6S H6S 0.9500
C7S C8S 1.35(3)
C7S C12S 1.44(4)
C7S H7S 0.9500
C8S C9S 1.32(2)
C8S H8S 0.9500
C9S C10S 1.40(3)
C9S H9S 0.9500
C10S C11S 1.44(3)
C10S H10S 0.9500
C11S C12S 1.28(3)
C11S H11S 0.9500
C12S H12S 0.9500

loop_
_geom_torsion_atom_site_label_1
_geom_torsion_atom_site_label_2
_geom_torsion_atom_site_label_3
_geom_torsion_atom_site_label_4
_geom_torsion
C45A C1A C2A C42A -6(2)
C5A C1A C2A C42A -152.5(13)
C45A C1A C2A C3A 148.7(12)
C5A C1A C2A C3A 1.7(16)
C42A C2A C3A C71A 4(2)
C1A C2A C3A C71A -149.1(13)
C42A C2A C3A C4A 154.3(14)
C1A C2A C3A C4A 0.9(16)
C71A C3A C4A C5A 144.7(13)
C2A C3A C4A C5A -3.3(16)
C71A C3A C4A C9A 2.2(19)
C2A C3A C4A C9A -145.8(12)
C71A C3A C4A Lu3A 67.9(13)
C2A C3A C4A Lu3A -80.1(11)
C3A C4A C5A C1A 4.3(16)
C9A C4A C5A C1A 146.9(13)
Lu3A C4A C5A C1A 98.6(10)
C3A C4A C5A C6A -145.4(14)
C9A C4A C5A C6A -3(2)
Lu3A C4A C5A C6A -51.1(12)
C3A C4A C5A Lu3A -94.3(10)
C9A C4A C5A Lu3A 48.2(11)
C45A C1A C5A C4A -149.0(13)
C2A C1A C5A C4A -3.8(16)
C45A C1A C5A C6A 2(2)
C2A C1A C5A C6A 146.8(13)
C45A C1A C5A Lu3A -72.5(13)
C2A C1A C5A Lu3A 72.8(11)
C4A C5A C6A C67A 145.3(14)
C1A C5A C6A C67A -0.5(19)
Lu3A C5A C6A C67A 92.6(11)
C4A C5A C6A C7A -3(2)
C1A C5A C6A C7A -148.4(13)
Lu3A C5A C6A C7A -55.3(11)
C4A C5A C6A Lu3A 52.7(13)
C1A C5A C6A Lu3A -93.1(12)
C67A C6A C7A C66A -7.0(19)
C5A C6A C7A C66A 139.0(13)
Lu3A C6A C7A C66A 78.2(11)
C67A C6A C7A C8A -140.8(13)
C5A C6A C7A C8A 5(2)
Lu3A C6A C7A C8A -55.6(12)
C67A C6A C7A Lu3A -85.2(12)
C5A C6A C7A Lu3A 60.9(11)
C66A C7A C8A C13A 0.1(14)
C6A C7A C8A C13A 137.6(13)
Lu3A C7A C8A C13A 76.8(9)
C66A C7A C8A C9A -139.9(12)
C6A C7A C8A C9A -2(2)
Lu3A C7A C8A C9A -63.2(11)
C66A C7A C8A Lu3A -76.7(9)
C6A C7A C8A Lu3A 60.8(12)
C13A C8A C9A C10A 5.6(16)
C7A C8A C9A C10A 140.9(12)
Lu3A C8A C9A C10A 78.5(10)
C13A C8A C9A C4A -138.6(12)
C7A C8A C9A C4A -3.2(19)
Lu3A C8A C9A C4A -65.7(11)
C13A C8A C9A Lu3A -72.9(10)
C7A C8A C9A Lu3A 62.5(11)
C5A C4A C9A C10A -139.0(13)
C3A C4A C9A C10A -0.6(17)
Lu3A C4A C9A C10A -86.2(10)
C5A C4A C9A C8A 5.8(19)
C3A C4A C9A C8A 144.1(12)
Lu3A C4A C9A C8A 58.6(10)
C5A C4A C9A Lu3A -52.8(12)
C3A C4A C9A Lu3A 85.6(11)
C8A C9A C10A C11A -0.9(16)
C4A C9A C10A C11A 144.6(11)
Lu3A C9A C10A C11A 64.2(11)
C8A C9A C10A C70A -149.3(12)
C4A C9A C10A C70A -3.9(17)
Lu3A C9A C10A C70A -84.3(11)
C8A C9A C10A Lu3A -65.0(9)
C4A C9A C10A Lu3A 80.4(9)
C9A C10A C11A C68A -151.6(11)
C70A C10A C11A C68A 0.8(11)
Lu3A C10A C11A C68A -101.4(7)
C9A C10A C11A C12A -5.0(16)
C70A C10A C11A C12A 147.4(10)
Lu3A C10A C11A C12A 45.2(10)
C68A C11A C12A C17A -3.5(15)
C10A C11A C12A C17A -144.9(11)
C68A C11A C12A C13A 147.1(11)
C10A C11A C12A C13A 5.7(15)
C68A C11A C12A Lu3A 99.2(10)
C10A C11A C12A Lu3A -42.2(9)
C9A C8A C13A C14A 140.1(11)
C7A C8A C13A C14A -0.1(14)
Lu3A C8A C13A C14A 70.9(9)
C9A C8A C13A C12A -4.8(17)
C7A C8A C13A C12A -145.0(11)
Lu3A C8A C13A C12A -74.0(10)
C9A C8A C13A Lu3A 69.1(10)
C7A C8A C13A Lu3A -71.0(8)
C11A C12A C13A C8A -1.0(16)
C17A C12A C13A C8A 149.4(12)
Lu3A C12A C13A C8A 59.2(10)
C11A C12A C13A C14A -143.7(11)
C17A C12A C13A C14A 6.7(17)
Lu3A C12A C13A C14A -83.4(10)
C11A C12A C13A Lu3A -60.3(9)
C17A C12A C13A Lu3A 90.1(10)
C8A C13A C14A C15A -151.2(12)
C12A C13A C14A C15A -3.8(18)
Lu3A C13A C14A C15A -92.9(11)
C8A C13A C14A C66A 0.0(14)
C12A C13A C14A C66A 147.4(11)
Lu3A C13A C14A C66A 58.3(9)
C8A C13A C14A Lu3A -58.3(9)
C12A C13A C14A Lu3A 89.1(10)
C66A C14A C15A C16A -147.9(13)
C13A C14A C15A C16A -2.5(19)
Lu3A C14A C15A C16A -72.1(12)
C66A C14A C15A C59A 3.3(19)
C13A C14A C15A C59A 148.8(12)
Lu3A C14A C15A C59A 79.1(11)
C14A C15A C16A C20A 145.0(13)
C59A C15A C16A C20A -6.3(19)
C14A C15A C16A C17A 5.6(18)
C59A C15A C16A C17A -145.8(11)
C11A C12A C17A C18A 1.7(15)
C13A C12A C17A C18A -148.6(11)
Lu3A C12A C17A C18A -87.4(9)
C11A C12A C17A C16A 146.5(11)
C13A C12A C17A C16A -3.8(17)
Lu3A C12A C17A C16A 57.4(13)
C15A C16A C17A C12A -2.4(18)
C20A C16A C17A C12A -147.7(12)
C15A C16A C17A C18A 145.6(11)
C20A C16A C17A C18A 0.3(14)
C12A C17A C18A C80A 1.3(15)
C16A C17A C18A C80A -148.1(10)
C12A C17A C18A C19A 150.1(10)
C16A C17A C18A C19A 0.7(14)
C17A C18A C19A C24A -149.7(11)
C80A C18A C19A C24A -1.6(18)
C17A C18A C19A C20A -1.5(14)
C80A C18A C19A C20A 146.7(11)
C17A C18A C19A Lu1A -79.1(10)
C80A C18A C19A Lu1A 69.0(12)
C15A C16A C20A C21A 4(2)
C17A C16A C20A C21A 147.4(12)
C15A C16A C20A C19A -144.2(13)
C17A C16A C20A C19A -1.2(14)
C15A C16A C20A Lu1A -68.7(14)
C17A C16A C20A Lu1A 74.2(9)
C24A C19A C20A C21A 3(2)
C18A C19A C20A C21A -146.2(12)
Lu1A C19A C20A C21A -48.8(12)
C24A C19A C20A C16A 151.0(12)
C18A C19A C20A C16A 1.7(14)
Lu1A C19A C20A C16A 99.1(9)
C24A C19A C20A Lu1A 51.9(11)
C18A C19A C20A Lu1A -97.4(9)
C16A C20A C21A C58A -1.5(19)
C19A C20A C21A C58A 142.6(14)
Lu1A C20A C21A C58A 92.4(11)
C16A C20A C21A C22A -150.2(13)
C19A C20A C21A C22A -6.1(19)
Lu1A C20A C21A C22A -56.3(11)
C16A C20A C21A Lu1A -93.9(12)
C19A C20A C21A Lu1A 50.2(12)
C20A C21A C22A C55A 138.5(13)
C58A C21A C22A C55A -9.9(19)
Lu1A C21A C22A C55A 75.3(11)
C20A C21A C22A C23A 5.1(19)
C58A C21A C22A C23A -143.2(13)
Lu1A C21A C22A C23A -58.1(12)
C20A C21A C22A Lu1A 63.2(11)
C58A C21A C22A Lu1A -85.1(11)
C55A C22A C23A C28A -0.8(15)
C21A C22A C23A C28A 137.6(13)
Lu1A C22A C23A C28A 75.3(10)
C55A C22A C23A C24A -139.7(12)
C21A C22A C23A C24A -1(2)
Lu1A C22A C23A C24A -63.6(11)
C55A C22A C23A Lu1A -76.1(9)
C21A C22A C23A Lu1A 62.3(12)
C28A C23A C24A C19A -135.4(14)
C22A C23A C24A C19A -1.8(19)
Lu1A C23A C24A C19A -62.3(11)
C28A C23A C24A C25A 4.8(18)
C22A C23A C24A C25A 138.4(13)
Lu1A C23A C24A C25A 77.9(11)
C28A C23A C24A Lu1A -73.1(11)
C22A C23A C24A Lu1A 60.5(11)
C18A C19A C24A C23A 145.0(12)
C20A C19A C24A C23A 1(2)
Lu1A C19A C24A C23A 56.3(11)
C18A C19A C24A C25A 2.9(17)
C20A C19A C24A C25A -141.1(12)
Lu1A C19A C24A C25A -85.8(9)
C18A C19A C24A Lu1A 88.7(11)
C20A C19A C24A Lu1A -55.3(12)
C23A C24A C25A C79A -147.1(13)
C19A C24A C25A C79A -4.3(17)
Lu1A C24A C25A C79A -82.6(12)
C23A C24A C25A C26A 0.7(19)
C19A C24A C25A C26A 143.4(12)
Lu1A C24A C25A C26A 65.1(12)
C23A C24A C25A Lu1A -64.5(10)
C19A C24A C25A Lu1A 78.3(9)
C79A C25A C26A C27A 145.9(12)
C24A C25A C26A C27A -6.6(19)
Lu1A C25A C26A C27A 44.4(12)
C79A C25A C26A C76A 0.0(14)
C24A C25A C26A C76A -152.5(12)
Lu1A C25A C26A C76A -101.5(9)
C76A C26A C27A C28A 148.7(13)
C25A C26A C27A C28A 6.7(18)
C76A C26A C27A C32A -1.0(18)
C25A C26A C27A C32A -143.1(13)
C76A C26A C27A Lu1A 99.8(12)
C25A C26A C27A Lu1A -42.2(12)
C24A C23A C28A C27A -5(2)
C22A C23A C28A C27A -143.3(13)
Lu1A C23A C28A C27A -75.4(13)
C24A C23A C28A C29A 140.6(13)
C22A C23A C28A C29A 2.1(15)
Lu1A C23A C28A C29A 70.0(10)
C24A C23A C28A Lu1A 70.6(11)
C22A C23A C28A Lu1A -67.9(9)
C26A C27A C28A C23A -1(2)
C32A C27A C28A C23A 148.9(13)
Lu1A C27A C28A C23A 60.6(11)
C26A C27A C28A C29A -143.8(12)
C32A C27A C28A C29A 6.2(18)
Lu1A C27A C28A C29A -82.0(11)
C26A C27A C28A Lu1A -61.7(12)
C32A C27A C28A Lu1A 88.3(11)
C23A C28A C29A C55A -2.6(16)
C27A C28A C29A C55A 144.7(12)
Lu1A C28A C29A C55A 56.1(10)
C23A C28A C29A C30A -150.0(13)
C27A C28A C29A C30A -3(2)
Lu1A C28A C29A C30A -91.3(12)
C23A C28A C29A Lu1A -58.7(9)
C27A C28A C29A Lu1A 88.6(11)
C55A C29A C30A C54A 5.1(19)
C28A C29A C30A C54A 147.8(12)
Lu1A C29A C30A C54A 77.6(11)
C55A C29A C30A C31A -145.5(12)
C28A C29A C30A C31A -2.8(19)
Lu1A C29A C30A C31A -73.0(12)
C54A C30A C31A C32A -146.4(13)
C29A C30A C31A C32A 4.8(19)
C54A C30A C31A C35A -1.3(16)
C29A C30A C31A C35A 149.9(12)
C30A C31A C32A C33A 147.3(12)
C35A C31A C32A C33A -0.9(15)
C30A C31A C32A C27A -1(2)
C35A C31A C32A C27A -149.3(12)
C26A C27A C32A C31A 145.2(13)
C28A C27A C32A C31A -5(2)
Lu1A C27A C32A C31A 56.0(14)
C26A C27A C32A C33A 0.0(18)
C28A C27A C32A C33A -149.8(12)
Lu1A C27A C32A C33A -89.3(11)
C31A C32A C33A C77A -146.8(12)
C27A C32A C33A C77A 3.0(18)
C31A C32A C33A C34A 0.7(15)
C27A C32A C33A C34A 150.6(12)
C77A C33A C34A C39A -3(2)
C32A C33A C34A C39A -149.0(12)
C77A C33A C34A C35A 145.8(12)
C32A C33A C34A C35A -0.2(14)
C77A C33A C34A Lu2A 64.2(13)
C32A C33A C34A Lu2A -81.9(10)
C33A C34A C35A C36A -146.1(12)
C39A C34A C35A C36A 3.0(18)
Lu2A C34A C35A C36A -47.8(11)
C33A C34A C35A C31A -0.3(13)
C39A C34A C35A C31A 148.8(11)
Lu2A C34A C35A C31A 98.0(8)
C33A C34A C35A Lu2A -98.2(9)
C39A C34A C35A Lu2A 50.8(10)
C32A C31A C35A C36A 145.6(11)
C30A C31A C35A C36A -3.0(17)
C32A C31A C35A C34A 0.7(14)
C30A C31A C35A C34A -147.9(11)
C32A C31A C35A Lu2A 72.5(11)
C30A C31A C35A Lu2A -76.1(11)
C34A C35A C36A C37A -5.3(18)
C31A C35A C36A C37A -144.9(12)
Lu2A C35A C36A C37A -53.3(10)
C34A C35A C36A C50A 143.8(11)
C31A C35A C36A C50A 4.1(15)
Lu2A C35A C36A C50A 95.8(9)
C34A C35A C36A Lu2A 48.0(11)
C31A C35A C36A Lu2A -91.7(10)
C35A C36A C37A C49A 139.9(11)
C50A C36A C37A C49A -8.4(15)
Lu2A C36A C37A C49A 79.3(10)
C35A C36A C37A C38A 1.2(18)
C50A C36A C37A C38A -147.1(11)
Lu2A C36A C37A C38A -59.4(10)
C35A C36A C37A Lu2A 60.6(11)
C50A C36A C37A Lu2A -87.7(9)
C36A C37A C38A C43A 139.0(12)
C49A C37A C38A C43A -4.3(13)
Lu2A C37A C38A C43A 72.8(9)
C36A C37A C38A C39A 5.1(18)
C49A C37A C38A C39A -138.1(11)
Lu2A C37A C38A C39A -61.0(10)
C36A C37A C38A Lu2A 66.2(11)
C49A C37A C38A Lu2A -77.1(8)
C33A C34A C39A C40A 2.0(17)
C35A C34A C39A C40A -142.5(12)
Lu2A C34A C39A C40A -85.3(10)
C33A C34A C39A C38A 147.9(12)
C35A C34A C39A C38A 3.4(17)
Lu2A C34A C39A C38A 60.5(10)
C33A C34A C39A Lu2A 87.4(12)
C35A C34A C39A Lu2A -57.2(11)
C43A C38A C39A C40A 7.6(19)
C37A C38A C39A C40A 136.6(12)
Lu2A C38A C39A C40A 76.2(11)
C43A C38A C39A C34A -136.1(12)
C37A C38A C39A C34A -7.1(17)
Lu2A C38A C39A C34A -67.4(10)
C43A C38A C39A Lu2A -68.6(11)
C37A C38A C39A Lu2A 60.3(10)
C34A C39A C40A C78A -2.3(18)
C38A C39A C40A C78A -147.3(13)
Lu2A C39A C40A C78A -82.5(12)
C34A C39A C40A C41A 142.7(12)
C38A C39A C40A C41A -2.4(19)
Lu2A C39A C40A C41A 62.5(12)
C34A C39A C40A Lu2A 80.2(10)
C38A C39A C40A Lu2A -64.9(10)
C39A C40A C41A C72A -150.9(12)
C78A C40A C41A C72A -1.0(14)
Lu2A C40A C41A C72A -100.6(9)
C39A C40A C41A C42A -3.5(19)
C78A C40A C41A C42A 146.4(12)
Lu2A C40A C41A C42A 46.8(12)
C3A C2A C42A C43A -147.9(13)
C1A C2A C42A C43A 1(2)
C3A C2A C42A C41A -1(2)
C1A C2A C42A C41A 148.6(13)
C3A C2A C42A Lu2A -86.5(14)
C1A C2A C42A Lu2A 62.6(15)
C72A C41A C42A C2A -2.5(19)
C40A C41A C42A C2A -143.6(13)
C72A C41A C42A C43A 145.0(13)
C40A C41A C42A C43A 4.0(19)
C72A C41A C42A Lu2A 96.3(13)
C40A C41A C42A Lu2A -44.7(11)
C2A C42A C43A C38A 146.9(14)
C41A C42A C43A C38A 2(2)
Lu2A C42A C43A C38A 61.0(12)
C2A C42A C43A C44A 5(2)
C41A C42A C43A C44A -140.0(14)
Lu2A C42A C43A C44A -80.5(11)
C2A C42A C43A Lu2A 85.9(13)
C41A C42A C43A Lu2A -59.5(12)
C39A C38A C43A C42A -7(2)
C37A C38A C43A C42A -141.7(13)
Lu2A C38A C43A C42A -73.3(13)
C39A C38A C43A C44A 137.9(12)
C37A C38A C43A C44A 3.5(14)
Lu2A C38A C43A C44A 71.9(9)
C39A C38A C43A Lu2A 65.9(10)
C37A C38A C43A Lu2A -68.4(8)
C42A C43A C44A C49A 145.7(12)
C38A C43A C44A C49A -1.5(15)
Lu2A C43A C44A C49A 59.9(10)
C42A C43A C44A C45A -8(2)
C38A C43A C44A C45A -154.8(12)
Lu2A C43A C44A C45A -93.4(12)
C42A C43A C44A Lu2A 85.8(11)
C38A C43A C44A Lu2A -61.4(9)
C5A C1A C45A C44A 145.2(14)
C2A C1A C45A C44A 3.1(19)
C5A C1A C45A C46A -1.4(19)
C2A C1A C45A C46A -143.6(13)
C49A C44A C45A C1A -146.4(13)
C43A C44A C45A C1A 3(2)
Lu2A C44A C45A C1A -66.9(13)
C49A C44A C45A C46A -0.6(19)
C43A C44A C45A C46A 149.1(12)
Lu2A C44A C45A C46A 78.9(11)
C1A C45A C46A C47A 147.7(12)
C44A C45A C46A C47A 0.6(18)
C1A C45A C46A C67A 0.4(19)
C44A C45A C46A C67A -146.7(13)
C67A C46A C47A C63A 1.3(15)
C45A C46A C47A C63A -149.2(12)
C67A C46A C47A C48A 145.9(12)
C45A C46A C47A C48A -4.7(19)
C63A C47A C48A C51A -1.8(16)
C46A C47A C48A C51A -141.9(12)
C63A C47A C48A C49A 148.4(11)
C46A C47A C48A C49A 8.3(18)
C45A C44A C49A C37A 151.3(12)
C43A C44A C49A C37A -1.3(15)
Lu2A C44A C49A C37A 54.1(8)
C45A C44A C49A C48A 4.4(19)
C43A C44A C49A C48A -148.2(11)
Lu2A C44A C49A C48A -92.8(11)
C45A C44A C49A Lu2A 97.2(12)
C43A C44A C49A Lu2A -55.4(9)
C36A C37A C49A C44A -140.7(11)
C38A C37A C49A C44A 3.4(14)
Lu2A C37A C49A C44A -62.6(10)
C36A C37A C49A C48A 5.7(16)
C38A C37A C49A C48A 149.8(11)
Lu2A C37A C49A C48A 83.9(10)
C36A C37A C49A Lu2A -78.2(10)
C38A C37A C49A Lu2A 66.0(7)
C47A C48A C49A C44A -7.9(17)
C51A C48A C49A C44A 142.4(12)
C47A C48A C49A C37A -150.8(11)
C51A C48A C49A C37A -0.4(16)
C47A C48A C49A Lu2A -87.4(11)
C51A C48A C49A Lu2A 62.9(10)
C37A C36A C50A C51A 6.5(16)
C35A C36A C50A C51A -143.2(11)
Lu2A C36A C50A C51A -60.0(12)
C37A C36A C50A C54A 148.5(11)
C35A C36A C50A C54A -1.2(15)
Lu2A C36A C50A C54A 81.9(11)
C54A C50A C51A C52A 1.3(13)
C36A C50A C51A C52A 147.7(11)
C54A C50A C51A C48A -147.9(10)
C36A C50A C51A C48A -1.4(16)
C47A C48A C51A C50A 147.9(11)
C49A C48A C51A C50A -1.6(16)
C47A C48A C51A C52A 1.6(16)
C49A C48A C51A C52A -147.9(11)
C50A C51A C52A C53A 0.2(13)
C48A C51A C52A C53A 148.8(10)
C50A C51A C52A C62A -147.4(10)
C48A C51A C52A C62A 1.1(16)
C51A C52A C53A C54A -1.6(12)
C62A C52A C53A C54A 144.6(11)
C51A C52A C53A C56A -146.6(11)
C62A C52A C53A C56A -0.4(18)
C29A C30A C54A C53A -5.4(18)
C31A C30A C54A C53A 145.3(12)
C29A C30A C54A C50A -146.5(12)
C31A C30A C54A C50A 4.2(17)
C52A C53A C54A C30A -144.8(11)
C56A C53A C54A C30A 0.7(18)
C52A C53A C54A C50A 2.3(12)
C56A C53A C54A C50A 147.9(11)
C51A C50A C54A C30A 144.4(11)
C36A C50A C54A C30A -3.0(17)
C51A C50A C54A C53A -2.1(11)
C36A C50A C54A C53A -149.6(10)
C30A C29A C55A C22A 149.6(12)
C28A C29A C55A C22A 2.0(16)
Lu1A C29A C55A C22A 57.0(9)
C30A C29A C55A C56A 0.0(18)
C28A C29A C55A C56A -147.6(11)
Lu1A C29A C55A C56A -92.6(11)
C30A C29A C55A Lu1A 92.6(11)
C28A C29A C55A Lu1A -54.9(10)
C21A C22A C55A C29A -140.6(13)
C23A C22A C55A C29A -0.8(16)
Lu1A C22A C55A C29A -67.7(11)
C21A C22A C55A C56A 8.0(19)
C23A C22A C55A C56A 147.8(12)
Lu1A C22A C55A C56A 80.9(12)
C21A C22A C55A Lu1A -72.9(11)
C23A C22A C55A Lu1A 66.9(9)
C52A C53A C56A C57A -3.7(16)
C54A C53A C56A C57A -145.8(11)
C52A C53A C56A C55A 146.6(12)
C54A C53A C56A C55A 4.4(17)
C29A C55A C56A C57A 144.7(12)
C22A C55A C56A C57A -1.5(19)
Lu1A C55A C56A C57A 61.3(12)
C29A C55A C56A C53A -4.8(17)
C22A C55A C56A C53A -151.0(12)
Lu1A C55A C56A C53A -88.2(11)
C53A C56A C57A C61A 4.5(16)
C55A C56A C57A C61A -145.9(12)
C53A C56A C57A C58A 147.4(12)
C55A C56A C57A C58A -3.0(18)
C61A C57A C58A C21A 147.9(13)
C56A C57A C58A C21A 1(2)
C61A C57A C58A C59A -0.4(15)
C56A C57A C58A C59A -147.3(12)
C20A C21A C58A C57A -142.7(13)
C22A C21A C58A C57A 6(2)
Lu1A C21A C58A C57A -61.2(14)
C20A C21A C58A C59A 1(2)
C22A C21A C58A C59A 149.4(13)
Lu1A C21A C58A C59A 82.6(13)
C57A C58A C59A C15A 146.2(12)
C21A C58A C59A C15A -3(2)
C57A C58A C59A C60A 0.2(15)
C21A C58A C59A C60A -149.3(12)
C16A C15A C59A C58A 5.7(18)
C14A C15A C59A C58A -147.1(13)
C16A C15A C59A C60A 148.3(12)
C14A C15A C59A C60A -4.5(17)
C58A C59A C60A C65A 147.4(13)
C15A C59A C60A C65A 0.6(19)
C58A C59A C60A C61A 0.1(14)
C15A C59A C60A C61A -146.7(12)
C58A C57A C61A C62A -146.6(12)
C56A C57A C61A C62A -1.2(17)
C58A C57A C61A C60A 0.4(15)
C56A C57A C61A C60A 145.9(11)
C65A C60A C61A C57A -148.1(12)
C59A C60A C61A C57A -0.3(14)
C65A C60A C61A C62A -0.3(18)
C59A C60A C61A C62A 147.5(12)
C57A C61A C62A C63A 145.8(12)
C60A C61A C62A C63A 2.5(18)
C57A C61A C62A C52A -3.0(16)
C60A C61A C62A C52A -146.2(11)
C53A C52A C62A C61A 3.8(17)
C51A C52A C62A C61A 145.4(11)
C53A C52A C62A C63A -145.3(12)
C51A C52A C62A C63A -3.7(16)
C46A C47A C63A C62A 145.5(11)
C48A C47A C63A C62A -0.9(17)
C46A C47A C63A C64A -0.9(14)
C48A C47A C63A C64A -147.3(11)
C61A C62A C63A C47A -144.5(12)
C52A C62A C63A C47A 3.5(16)
C61A C62A C63A C64A -1.3(17)
C52A C62A C63A C64A 146.7(11)
C47A C63A C64A C65A 145.4(12)
C62A C63A C64A C65A -2.3(19)
C47A C63A C64A C67A 0.2(14)
C62A C63A C64A C67A -147.4(12)
C67A C64A C65A C60A 145.4(13)
C63A C64A C65A C60A 4.4(18)
C67A C64A C65A C66A -5(2)
C63A C64A C65A C66A -145.7(12)
C61A C60A C65A C64A -3.1(18)
C59A C60A C65A C64A -145.5(12)
C61A C60A C65A C66A 147.2(12)
C59A C60A C65A C66A 4.8(19)
C6A C7A C66A C14A -140.4(12)
C8A C7A C66A C14A -0.1(15)
Lu3A C7A C66A C14A -65.4(10)
C6A C7A C66A C65A 5.4(19)
C8A C7A C66A C65A 145.8(12)
Lu3A C7A C66A C65A 80.5(12)
C6A C7A C66A Lu3A -75.1(11)
C8A C7A C66A Lu3A 65.3(9)
C15A C14A C66A C7A 150.0(13)
C13A C14A C66A C7A 0.0(15)
Lu3A C14A C66A C7A 55.3(9)
C15A C14A C66A C65A 2.1(19)
C13A C14A C66A C65A -147.9(11)
Lu3A C14A C66A C65A -92.6(11)
C15A C14A C66A Lu3A 94.7(12)
C13A C14A C66A Lu3A -55.2(9)
C64A C65A C66A C7A 0(2)
C60A C65A C66A C7A -149.5(13)
C64A C65A C66A C14A 143.9(13)
C60A C65A C66A C14A -5.9(18)
C64A C65A C66A Lu3A 62.4(13)
C60A C65A C66A Lu3A -87.5(11)
C47A C46A C67A C6A -148.9(13)
C45A C46A C67A C6A 1(2)
C47A C46A C67A C64A -1.2(15)
C45A C46A C67A C64A 148.2(13)
C7A C6A C67A C46A 145.9(14)
C5A C6A C67A C46A -0.5(19)
Lu3A C6A C67A C46A 78.7(14)
C7A C6A C67A C64A 3(2)
C5A C6A C67A C64A -143.5(13)
Lu3A C6A C67A C64A -64.3(13)
C65A C64A C67A C46A -145.6(13)
C63A C64A C67A C46A 0.6(14)
C65A C64A C67A C6A 3(2)
C63A C64A C67A C6A 149.3(12)
C12A C11A C68A C69A -145.6(10)
C10A C11A C68A C69A -0.5(12)
C12A C11A C68A C80A 2.2(16)
C10A C11A C68A C80A 147.3(10)
C80A C68A C69A C74A -2.4(16)
C11A C68A C69A C74A 145.0(10)
C80A C68A C69A C70A -147.3(10)
C11A C68A C69A C70A 0.1(12)
C9A C10A C70A C71A 7.3(19)
C11A C10A C70A C71A -145.6(11)
Lu3A C10A C70A C71A -52.9(14)
C9A C10A C70A C69A 152.2(10)
C11A C10A C70A C69A -0.7(11)
Lu3A C10A C70A C69A 92.0(8)
C68A C69A C70A C71A 146.5(11)
C74A C69A C70A C71A 1.0(16)
C68A C69A C70A C10A 0.4(12)
C74A C69A C70A C10A -145.1(11)
C10A C70A C71A C3A -5.5(18)
C69A C70A C71A C3A -145.9(11)
C10A C70A C71A C72A 145.0(12)
C69A C70A C71A C72A 4.6(16)
C4A C3A C71A C70A 0.8(18)
C2A C3A C71A C70A 146.0(13)
C4A C3A C71A C72A -150.0(13)
C2A C3A C71A C72A -4.9(19)
C42A C41A C72A C73A -143.9(13)
C40A C41A C72A C73A 0.9(15)
C42A C41A C72A C71A 2(2)
C40A C41A C72A C71A 146.5(12)
C70A C71A C72A C73A -5.2(16)
C3A C71A C72A C73A 144.4(12)
C70A C71A C72A C41A -147.6(12)
C3A C71A C72A C41A 2.1(19)
C41A C72A C73A C74A 145.8(11)
C71A C72A C73A C74A 0.3(17)
C41A C72A C73A C78A -0.5(15)
C71A C72A C73A C78A -146.0(11)
C72A C73A C74A C75A -146.9(11)
C78A C73A C74A C75A -5.1(17)
C72A C73A C74A C69A 5.2(16)
C78A C73A C74A C69A 147.0(11)
C68A C69A C74A C75A 6.2(16)
C70A C69A C74A C75A 147.1(11)
C68A C69A C74A C73A -146.6(11)
C70A C69A C74A C73A -5.8(16)
C73A C74A C75A C79A 146.5(12)
C69A C74A C75A C79A -6.1(16)
C73A C74A C75A C76A 3.7(17)
C69A C74A C75A C76A -148.9(11)
C27A C26A C76A C77A -1(2)
C25A C26A C76A C77A 144.9(12)
C27A C26A C76A C75A -145.3(11)
C25A C26A C76A C75A 0.6(14)
C79A C75A C76A C77A -146.5(12)
C74A C75A C76A C77A 1.5(18)
C79A C75A C76A C26A -0.9(14)
C74A C75A C76A C26A 147.0(12)
C26A C76A C77A C33A 4(2)
C75A C76A C77A C33A 143.9(12)
C26A C76A C77A C78A -145.2(13)
C75A C76A C77A C78A -5.3(18)
C34A C33A C77A C76A -147.2(13)
C32A C33A C77A C76A -4.9(18)
C34A C33A C77A C78A 3.5(18)
C32A C33A C77A C78A 145.8(12)
C39A C40A C78A C77A 3(2)
C41A C40A C78A C77A -145.9(12)
Lu2A C40A C78A C77A -57.4(13)
C39A C40A C78A C73A 149.9(12)
C41A C40A C78A C73A 0.7(14)
Lu2A C40A C78A C73A 89.2(9)
C76A C77A C78A C40A 147.0(12)
C33A C77A C78A C40A -3.7(18)
C76A C77A C78A C73A 3.9(17)
C33A C77A C78A C73A -146.8(11)
C72A C73A C78A C40A -0.2(14)
C74A C73A C78A C40A -146.7(11)
C72A C73A C78A C77A 147.8(11)
C74A C73A C78A C77A 1.3(17)
C74A C75A C79A C25A -145.9(11)
C76A C75A C79A C25A 0.9(14)
C74A C75A C79A C80A 2.1(16)
C76A C75A C79A C80A 148.9(10)
C26A C25A C79A C75A -0.6(14)
C24A C25A C79A C75A 151.1(12)
Lu1A C25A C79A C75A 91.0(10)
C26A C25A C79A C80A -147.1(11)
C24A C25A C79A C80A 4.5(19)
Lu1A C25A C79A C80A -55.6(13)
C69A C68A C80A C18A 145.1(10)
C11A C68A C80A C18A 0.9(15)
C69A C68A C80A C79A -1.8(15)
C11A C68A C80A C79A -146.0(10)
C17A C18A C80A C68A -2.6(15)
C19A C18A C80A C68A -147.0(11)
C17A C18A C80A C79A 145.6(11)
C19A C18A C80A C79A 1.2(16)
C75A C79A C80A C68A 2.0(15)
C25A C79A C80A C68A 145.7(12)
C75A C79A C80A C18A -146.3(11)
C25A C79A C80A C18A -2.6(17)
C4P N1P C1P C20P -178.8(11)
Ni1P N1P C1P C20P -0.9(16)
C4P N1P C1P C2P 1.3(12)
Ni1P N1P C1P C2P 179.2(7)
N1P C1P C2P C3P 0.0(12)
C20P C1P C2P C3P -179.9(10)
N1P C1P C2P C21P -176.6(10)
C20P C1P C2P C21P 3.6(17)
C1P C2P C3P C4P -1.3(12)
C21P C2P C3P C4P 175.3(10)
C1P C2P C3P C23P -179.8(10)
C21P C2P C3P C23P -3.3(19)
C1P N1P C4P C5P 176.7(11)
Ni1P N1P C4P C5P -1.3(16)
C1P N1P C4P C3P -2.1(12)
Ni1P N1P C4P C3P 180.0(7)
C2P C3P C4P C5P -176.7(11)
C23P C3P C4P C5P 1.9(18)
C2P C3P C4P N1P 2.1(12)
C23P C3P C4P N1P -179.3(9)
N1P C4P C5P C6P -1.4(19)
C3P C4P C5P C6P 177.2(10)
C4P C5P C6P N2P 3.1(18)
C4P C5P C6P C7P -177.0(11)
C9P N2P C6P C5P 179.6(10)
Ni1P N2P C6P C5P -2.0(15)
C9P N2P C6P C7P -0.4(12)
Ni1P N2P C6P C7P 178.1(7)
C5P C6P C7P C8P -179.8(10)
N2P C6P C7P C8P 0.1(12)
C5P C6P C7P C25P 3.8(18)
N2P C6P C7P C25P -176.3(9)
C6P C7P C8P C9P 0.2(12)
C25P C7P C8P C9P 176.4(10)
C6P C7P C8P C27P -175.7(10)
C25P C7P C8P C27P 0.5(18)
C6P N2P C9P C10P 179.8(10)
Ni1P N2P C9P C10P 1.4(15)
C6P N2P C9P C8P 0.5(12)
Ni1P N2P C9P C8P -177.9(7)
C7P C8P C9P N2P -0.5(13)
C27P C8P C9P N2P 175.5(10)
C7P C8P C9P C10P -179.8(10)
C27P C8P C9P C10P -3.8(17)
N2P C9P C10P C11P -2.6(17)
C8P C9P C10P C11P 176.7(10)
C14P N3P C11P C10P -179.6(11)
Ni1P N3P C11P C10P -2.5(16)
C14P N3P C11P C12P -0.8(12)
Ni1P N3P C11P C12P 176.4(7)
C9P C10P C11P N3P 3.2(18)
C9P C10P C11P C12P -175.6(10)
N3P C11P C12P C13P -0.1(12)
C10P C11P C12P C13P 178.8(10)
N3P C11P C12P C29P -178.8(10)
C10P C11P C12P C29P 0.2(17)
C11P C12P C13P C14P 0.9(12)
C29P C12P C13P C14P 179.5(10)
C11P C12P C13P C31P -178.3(10)
C29P C12P C13P C31P 0(2)
C11P N3P C14P C15P 178.0(11)
Ni1P N3P C14P C15P 0.9(16)
C11P N3P C14P C13P 1.3(12)
Ni1P N3P C14P C13P -175.8(7)
C12P C13P C14P C15P -178.2(11)
C31P C13P C14P C15P 1.1(17)
C12P C13P C14P N3P -1.4(12)
C31P C13P C14P N3P 177.8(9)
N3P C14P C15P C16P -1.5(19)
C13P C14P C15P C16P 174.7(10)
C14P C15P C16P N4P 0.5(18)
C14P C15P C16P C17P -176.0(12)
C19P N4P C16P C15P -177.8(11)
Ni1P N4P C16P C15P 1.0(16)
C19P N4P C16P C17P -0.8(12)
Ni1P N4P C16P C17P 178.0(8)
C15P C16P C17P C18P 176.3(11)
N4P C16P C17P C18P -0.6(13)
C15P C16P C17P C33P 0.4(18)
N4P C16P C17P C33P -176.5(10)
C16P C17P C18P C19P 1.6(12)
C33P C17P C18P C19P 177.3(11)
C16P C17P C18P C35P -176.7(11)
C33P C17P C18P C35P -1(2)
C16P N4P C19P C20P 179.2(10)
Ni1P N4P C19P C20P 0.4(16)
C16P N4P C19P C18P 1.9(12)
Ni1P N4P C19P C18P -177.0(7)
C17P C18P C19P C20P -179.7(10)
C35P C18P C19P C20P -1.3(18)
C17P C18P C19P N4P -2.3(13)
C35P C18P C19P N4P 176.1(10)
N4P C19P C20P C1P 0.7(17)
C18P C19P C20P C1P 177.7(11)
N1P C1P C20P C19P -0.4(18)
C2P C1P C20P C19P 179.5(10)
C3P C2P C21P C22P -92.7(13)
C1P C2P C21P C22P 83.2(13)
C2P C3P C23P C24P 90.3(14)
C4P C3P C23P C24P -88.0(13)
C8P C7P C25P C26P -94.8(13)
C6P C7P C25P C26P 80.8(13)
C7P C8P C27P C28P 96.9(12)
C9P C8P C27P C28P -78.2(13)
C13P C12P C29P C30P -107.5(12)
C11P C12P C29P C30P 70.8(13)
C12P C13P C31P C32P 100.5(14)
C14P C13P C31P C32P -78.6(13)
C18P C17P C33P C34P -99.4(13)
C16P C17P C33P C34P 75.7(14)
C17P C18P C35P C36P 95.2(14)
C19P C18P C35P C36P -82.8(13)
C6S C1S C2S C3S 0(2)
C1S C2S C3S C4S -2(2)
C2S C3S C4S C5S 3(2)
C3S C4S C5S C6S 0(2)
C4S C5S C6S C1S -2(2)
C2S C1S C6S C5S 2(2)
C12S C7S C8S C9S -9(3)
C7S C8S C9S C10S 6(3)
C8S C9S C10S C11S -6(3)
C9S C10S C11S C12S 9(4)
C10S C11S C12S C7S -13(4)
C8S C7S C12S C11S 12(4)
